data_1571175
loop_
_publ_author_name
'Osei, Manasseh Kusi'
'Mirzaei, Saber'
'Mirzaei, M. Saeed'
'Valles, Agustin'
'Hern\'andez S\'anchez, Ra\'ul'

_publ_section_title
;
 Reversible dioxygen uptake at [Cu4] clusters
;
_journal_issue 14
_journal_name_full 'Chemical Science'
_journal_page_first 5327
_journal_page_last 5332
_journal_paper_doi 10.1039/D3SC06390A
_journal_volume 15
_journal_year 2024
_chemical_formula_moiety 'C93.51 H115.02 Cu4 N4 O12.378, 0.623(C4 H8 O1), C5 H12'
_chemical_formula_sum 'C101 H132 Cu4 N4 O13'
_chemical_formula_weight 1864.26
_space_group_crystal_system trigonal
_space_group_IT_number 148
_space_group_name_Hall '-R 3'
_space_group_name_H-M_alt 'R -3 :H'
_atom_sites_solution_hydrogens geom
_atom_sites_solution_primary dual
_audit_creation_date 2024-02-12
_audit_creation_method
;
Olex2 1.5
(compiled 2023.08.24 svn.re1ec1418 for OlexSys, GUI svn.r6817)
;
_audit_update_record
;
2024-02-13 deposited with the CCDC.	2024-03-05 downloaded from the CCDC.
;
_cell_angle_alpha 90
_cell_angle_beta 90
_cell_angle_gamma 120
_cell_formula_units_Z 18
_cell_length_a 51.7208(3)
_cell_length_b 51.7208(3)
_cell_length_c 23.7243(2)
_cell_measurement_reflns_used 41430
_cell_measurement_temperature 100
_cell_measurement_theta_max 67.9720
_cell_measurement_theta_min 2.6960
_cell_volume 54961.0(6)
_computing_cell_refinement 'CrysAlisPro 1.171.42.49 (Rigaku OD, 2022)'
_computing_data_collection 'CrysAlisPro 1.171.42.49 (Rigaku OD, 2022)'
_computing_data_reduction 'CrysAlisPro 1.171.42.49 (Rigaku OD, 2022)'
_computing_molecular_graphics 'Olex2 1.5 (Dolomanov et al., 2009)'
_computing_publication_material 'Olex2 1.5 (Dolomanov et al., 2009)'
_computing_structure_refinement 'SHELXL 2019/3 (Sheldrick, 2015)'
_computing_structure_solution 'SHELXT 2018/2 (Sheldrick, 2018)'
_diffrn_ambient_environment N~2~
_diffrn_ambient_temperature 100
_diffrn_detector 'Hybrid Pixel Array Detector'
_diffrn_detector_area_resol_mean 10.0000
_diffrn_detector_type 'HyPix-Arc 150'
_diffrn_measured_fraction_theta_full 0.998
_diffrn_measured_fraction_theta_max 0.961
_diffrn_measurement_details
;
List of Runs (angles in degrees, time in seconds):

  # Type    Start    End  Width  t~exp~   \w     \q     \k     \f   Frames
#--------------------------------------------------------------------------
  1  \w    -99.00 -53.00   0.50    5.00    --  -54.77 -15.00  60.00   92
  2  \w    -63.00 -23.00   0.50    5.00    --  -54.77 125.00 -30.00   80
  3  \w    -91.00 -18.00   0.50    5.00    --  -54.77   0.00 -30.00  146
  4  \w     26.00  64.00   0.50    5.00    --   63.28 -95.00-180.00   76
  5  \w     25.00  65.00   0.50    5.00    --   63.28 -95.00 -90.00   80
  6  \w     36.00  87.00   0.50    5.00    --   63.28   0.00-120.00  102
  7  \w     49.00  88.00   0.50    5.00    --   63.28-125.00 150.00   78
  8  \w     32.00  63.00   0.50    5.00    --   63.28 -95.00  60.00   62
  9  \w     52.00 101.00   0.50    5.00    --   74.34-125.00-180.00   98
 10  \w     36.00  62.00   0.50    5.00    --   74.34-125.00-150.00   52
 11  \w     45.00  70.00   0.50    5.00    --   74.34 -95.00   0.00   50
 12  \w     56.00 101.00   0.50    5.00    --   74.34-125.00 150.00   90
 13  \w     43.00  98.00   0.50    5.00    --   74.34  15.00  90.00  110
 14  \w     45.00 102.00   0.50    5.00    --   75.91   0.00 -30.00  114
 15  \w     57.00 119.00   0.50    5.00    --   75.91  15.00-180.00  124
 16  \w     37.00 103.00   0.50    5.00    --   75.91-125.00 120.00  132
 17  \w     41.00  66.00   0.50    5.00    --   75.91 -95.00 -30.00   50
 18  \w     66.00  95.00   0.50    5.00    --   78.53-112.00  49.75   58
;
_diffrn_measurement_device 'four-circle diffractometer'
_diffrn_measurement_device_type 'XtaLAB Synergy, Dualflex, HyPix-Arc 150'
_diffrn_measurement_method '\w scans'
_diffrn_orient_matrix_type 'CrysAlisPro convention (1999,Acta A55,543-557)'
_diffrn_orient_matrix_UB_11 0.0022543000
_diffrn_orient_matrix_UB_12 0.0054748000
_diffrn_orient_matrix_UB_13 -0.0640881000
_diffrn_orient_matrix_UB_21 0.0061244000
_diffrn_orient_matrix_UB_22 0.0320091000
_diffrn_orient_matrix_UB_23 0.0100908000
_diffrn_orient_matrix_UB_31 0.0337695000
_diffrn_orient_matrix_UB_32 0.0113388000
_diffrn_orient_matrix_UB_33 0.0023944000
_diffrn_radiation_monochromator mirror
_diffrn_radiation_probe x-ray
_diffrn_radiation_type 'Cu K\a'
_diffrn_radiation_wavelength 1.54184
_diffrn_reflns_av_R_equivalents 0.0330
_diffrn_reflns_av_unetI/netI 0.0230
_diffrn_reflns_Laue_measured_fraction_full 0.998
_diffrn_reflns_Laue_measured_fraction_max 0.961
_diffrn_reflns_limit_h_max 57
_diffrn_reflns_limit_h_min -37
_diffrn_reflns_limit_k_max 63
_diffrn_reflns_limit_k_min -61
_diffrn_reflns_limit_l_max 29
_diffrn_reflns_limit_l_min -28
_diffrn_reflns_number 127669
_diffrn_reflns_point_group_measured_fraction_full 0.998
_diffrn_reflns_point_group_measured_fraction_max 0.961
_diffrn_reflns_theta_full 67.684
_diffrn_reflns_theta_max 73.857
_diffrn_reflns_theta_min 2.107
_diffrn_source 'micro-focus sealed X-ray tube'
_diffrn_source_type 'PhotonJet (Cu) X-ray Source'
_exptl_absorpt_coefficient_mu 1.169
_exptl_absorpt_correction_T_max 1.00000
_exptl_absorpt_correction_T_min 0.86835
_exptl_absorpt_correction_type multi-scan
_exptl_absorpt_process_details
;
CrysAlisPro 1.171.42.49 (Rigaku Oxford Diffraction, 2022)
Empirical absorption correction using spherical harmonics,
implemented in SCALE3 ABSPACK scaling algorithm.
;
_exptl_crystal_colour yellowish
_exptl_crystal_colour_modifier yellowish
_exptl_crystal_density_diffrn 1.014
_exptl_crystal_description block
_exptl_crystal_F_000 17748
_exptl_crystal_size_max 0.09
_exptl_crystal_size_mid 0.08
_exptl_crystal_size_min 0.05
_refine_diff_density_max 2.452
_refine_diff_density_min -0.525
_refine_diff_density_rms 0.122
_refine_ls_extinction_method none
_refine_ls_goodness_of_fit_ref 1.326
_refine_ls_hydrogen_treatment constr
_refine_ls_matrix_type full
_refine_ls_number_parameters 1120
_refine_ls_number_reflns 23802
_refine_ls_number_restraints 378
_refine_ls_restrained_S_all 1.329
_refine_ls_R_factor_all 0.1243
_refine_ls_R_factor_gt 0.1012
_refine_ls_shift/su_max 1.010
_refine_ls_shift/su_mean 0.016
_refine_ls_structure_factor_coef Fsqd
_refine_ls_weighting_details 'w=1/[\s^2^(Fo^2^)+(0.2000P)^2^] where P=(Fo^2^+2Fc^2^)/3'
_refine_ls_weighting_scheme calc
_refine_ls_wR_factor_gt 0.3104
_refine_ls_wR_factor_ref 0.3408
_reflns_Friedel_coverage 0.000
_reflns_number_gt 16555
_reflns_number_total 23802
_reflns_threshold_expression 'I > 2\s(I)'
_cod_data_source_file d3sc06390a2.cif
_cod_data_source_block mo849_rhs1
_cod_depositor_comments 'Adding full bibliography for 1571175--1571176.cif.'
_cod_original_cell_volume 54961.0(8)
_cod_original_sg_symbol_H-M 'R -3'
_cod_database_code 1571175
_shelx_shelxl_version_number 2019/3
_chemical_oxdiff_formula 'C N O Cu'
_shelx_space_group_comment
;
The symmetry employed for this shelxl refinement is uniquely defined
by the following loop, which should always be used as a source of
symmetry information in preference to the above space-group names.
They are only intended as comments.
;
_shelx_estimated_absorpt_t_max 0.944
_shelx_estimated_absorpt_t_min 0.902
_olex2_refinement_description
;
1. Fixed Uiso
 At 1.2 times of:
  All C(H) groups, All C(H,H) groups, All C(H,H,H,H) groups, All N(H) groups
 At 1.5 times of:
  All C(H,H,H) groups
2. Shared sites
{C17D, C17E}
{C22D, C22E}
{C23D, C23E}
{C20C, C20G}
3. Restrained distances
 C17C-C18C
 1.5 with sigma of 0.02
 C18C-C19C
 1.5 with sigma of 0.02
 C19C-C20C
 1.5 with sigma of 0.02
 C20C-C21C
 1.5 with sigma of 0.02
 C21C-C22C
 1.5 with sigma of 0.02
 C20C-C22C
 2.5 with sigma of 0.02
 C5SA-C4SA
 1.5 with sigma of 0.02
 C4SA-C3SA
 1.5 with sigma of 0.02
 C3SA-C2SA
 1.5 with sigma of 0.02
 C2SA-C1SA
 1.5 with sigma of 0.02
 C1SA-C3SA
 2.5 with sigma of 0.02
 C2SA-C4SA
 2.5 with sigma of 0.02
 C3SA-C5SA
 2.5 with sigma of 0.02
 C1SB-C2SB
 1.5 with sigma of 0.02
 C2SB-C3SB
 1.5 with sigma of 0.02
 C3SB-C4SB
 1.5 with sigma of 0.02
 C4SB-C5SB
 1.5 with sigma of 0.02
 C1SB-C3SB
 2.5 with sigma of 0.02
 C2SB-C4SB
 2.5 with sigma of 0.02
 C3SB-C5SB
 2.5 with sigma of 0.02
 C22C-C23C
 1.5 with sigma of 0.02
 C21C-C23C
 2.5 with sigma of 0.02
 O1T-C1T
 1.43 with sigma of 0.02
 O1T-C4T
 1.43 with sigma of 0.02
 C4T-C3T
 1.53 with sigma of 0.02
 C3T-C2T
 1.53 with sigma of 0.02
 C2T-C1T
 1.53 with sigma of 0.02
 O1T-C3T
 2.37 with sigma of 0.02
 O1T-C2T
 2.37 with sigma of 0.02
 O1S-C4S
 1.43 with sigma of 0.02
 O1S-C1S
 1.43 with sigma of 0.02
 C1S-C2S
 1.53 with sigma of 0.02
 C2S-C3S
 1.53 with sigma of 0.02
 C3S-C4S
 1.53 with sigma of 0.02
 O1S-C3S
 2.37 with sigma of 0.02
 O1S-C2S
 2.37 with sigma of 0.02
 C4T-C2T
 2.38 with sigma of 0.02
 C3T-C1T
 2.38 with sigma of 0.02
 C1S-C3S
 2.38 with sigma of 0.02
 C2S-C4S
 2.38 with sigma of 0.02
 C20C-C21C = C21C-C22C = C22C-C23C
 1.5 with sigma of 0.02
 C20G-C21G = C21G-C22G = C22G-C23G
 1.5 with sigma of 0.02
 C21G-C23G
 2.5 with sigma of 0.02
 C17E-C18E = C18E-C19E = C19E-C20E = C20E-C21E = C21E-C22E = C22E-C23E = C17D-
 C18D = C18D-C19D = C19D-C20D = C20D-C21D = C21D-C22D = C22D-C23D
 1.5 with sigma of 0.02
4. Rigid bond restraints
 C17D, C23D, C22D, C18D, C19D, C20D, C21D
 with sigma for 1-2 distances of 0.01 and sigma for 1-3 distances of 0.01
 C17E, C18E, C19E, C20E, C21E, C22E, C23E
 with sigma for 1-2 distances of 0.01 and sigma for 1-3 distances of 0.01
 C20C, C21C, C22C, C23C
 with sigma for 1-2 distances of 0.01 and sigma for 1-3 distances of 0.01
 C20G, C21G, C22G, C23G
 with sigma for 1-2 distances of 0.01 and sigma for 1-3 distances of 0.01
 C17B, C18B, C19B, C20B, C21B, C22B, C23B
 with sigma for 1-2 distances of 0.01 and sigma for 1-3 distances of 0.01
5. Uiso/Uaniso restraints and constraints
C17D \\sim C23D \\sim C22D \\sim C18D \\sim C19D \\sim C20D \\sim C21D: within
2A with sigma of 0.05 and sigma for terminal atoms of 0.1 within 2A
C17E \\sim C18E \\sim C19E \\sim C20E \\sim C21E \\sim C22E \\sim C23E: within
2A with sigma of 0.05 and sigma for terminal atoms of 0.1 within 2A
C20C \\sim C21C \\sim C22C \\sim C23C: within 2A with sigma of 0.005 and sigma
for terminal atoms of 0.01 within 2A
C20G \\sim C21G \\sim C22G \\sim C23G: within 2A with sigma of 0.005 and sigma
for terminal atoms of 0.01 within 2A
C17B \\sim C18B \\sim C19B \\sim C20B \\sim C21B \\sim C22B \\sim C23B: within
2A with sigma of 0.04 and sigma for terminal atoms of 0.08 within 2A
Uanis(C1SA) \\sim Ueq, Uanis(C1SB) \\sim Ueq, Uanis(C2SA) \\sim Ueq,
Uanis(C2SB) \\sim Ueq, Uanis(C3SA) \\sim Ueq, Uanis(C3SB) \\sim Ueq,
Uanis(C4SA) \\sim Ueq, Uanis(C4SB) \\sim Ueq, Uanis(C5SA) \\sim Ueq,
Uanis(C5SB) \\sim Ueq: with sigma of 0.03 and sigma for terminal atoms of 0.06
Uanis(O1T) \\sim Ueq, Uanis(O1S) \\sim Ueq, Uanis(C1T) \\sim Ueq, Uanis(C1S)
\\sim Ueq, Uanis(C4T) \\sim Ueq, Uanis(C4S) \\sim Ueq, Uanis(C2T) \\sim Ueq,
Uanis(C2S) \\sim Ueq, Uanis(C3T) \\sim Ueq, Uanis(C3S) \\sim Ueq: with sigma of
0.03 and sigma for terminal atoms of 0.06
Uanis(C7C) \\sim Ueq, Uanis(N1D) \\sim Ueq: with sigma of 0.005 and sigma for
terminal atoms of 0.01
Uanis(C1SA) = Uanis(C1SB) = Uanis(C2SA) = Uanis(C2SB) = Uanis(C3SA) =
Uanis(C3SB) = Uanis(C4SA) = Uanis(C4SB) = Uanis(C5SA) = Uanis(C5SB)
Uanis(O1T) = Uanis(O1S) = Uanis(C1T) = Uanis(C1S) = Uanis(C4T) = Uanis(C4S) =
Uanis(C2T) = Uanis(C2S) = Uanis(C3T) = Uanis(C3S)
Uanis(C17D) = Uanis(C17E)
Uanis(C18D) = Uanis(C18E)
Uanis(C19D) = Uanis(C19E)
Uanis(C20D) = Uanis(C20E)
Uanis(C21D) = Uanis(C21E)
Uanis(C22D) = Uanis(C22E)
Uanis(C23D) = Uanis(C23E)
Uanis(C20C) = Uanis(C20G)
Uanis(C21C) = Uanis(C21G)
Uanis(C22C) = Uanis(C22G)
Uanis(C23C) = Uanis(C23G)
6. Others
 Sof(C1SB)=Sof(H1SD)=Sof(H1SE)=Sof(H1SF)=Sof(C2SB)=Sof(H2SC)=Sof(H2SD)=
 Sof(C3SB)=Sof(H3SC)=Sof(H3SD)=Sof(C4SB)=Sof(H4SC)=Sof(H4SD)=Sof(C5SB)=
 Sof(H5SD)=Sof(H5SE)=Sof(H5SF)=1-FVAR(1)
 Sof(C1SA)=Sof(H1SA)=Sof(H1SB)=Sof(H1SC)=Sof(C2SA)=Sof(H2SA)=Sof(H2SB)=
 Sof(C3SA)=Sof(H3SA)=Sof(H3SB)=Sof(C4SA)=Sof(H4SA)=Sof(H4SB)=Sof(C5SA)=
 Sof(H5SA)=Sof(H5SB)=Sof(H5SC)=FVAR(1)
 Sof(O1S)=Sof(C1S)=Sof(H1SG)=Sof(H1SH)=Sof(C2S)=Sof(H2SE)=Sof(H2SF)=Sof(C3S)=
 Sof(H3SE)=Sof(H3SF)=Sof(C4S)=Sof(H4SE)=Sof(H4SF)=1-FVAR(2)
 Sof(O1T)=Sof(C1T)=Sof(H1TA)=Sof(H1TB)=Sof(C2T)=Sof(H2TA)=Sof(H2TB)=Sof(C3T)=
 Sof(H3TA)=Sof(H3TB)=Sof(C4T)=Sof(H4TA)=Sof(H4TB)=FVAR(2)
 Sof(C22E)=Sof(H22A)=Sof(H22B)=Sof(C17E)=Sof(H17C)=Sof(H17D)=Sof(C23E)=
 Sof(H23D)=Sof(H23E)=Sof(H23F)=Sof(H16E)=Sof(C18E)=Sof(H18I)=Sof(H18J)=
 Sof(C19E)=Sof(H19K)=Sof(H19L)=Sof(C20E)=Sof(H20K)=Sof(H20L)=Sof(C21E)=
 Sof(H21I)=Sof(H21J)=1-FVAR(3)
 Sof(C17D)=Sof(H17A)=Sof(H17B)=Sof(C23D)=Sof(H23A)=Sof(H23B)=Sof(H23C)=
 Sof(C22D)=Sof(H22C)=Sof(H22D)=Sof(H16D)=Sof(C18D)=Sof(H18G)=Sof(H18H)=
 Sof(C19D)=Sof(H19I)=Sof(H19J)=Sof(C20D)=Sof(H20I)=Sof(H20J)=Sof(C21D)=
 Sof(H21G)=Sof(H21H)=FVAR(3)
 Sof(C20G)=Sof(H20C)=Sof(H20D)=Sof(H19G)=Sof(H19H)=Sof(C21G)=Sof(H21K)=
 Sof(H21L)=Sof(C22G)=Sof(H22K)=Sof(H22L)=Sof(C23G)=Sof(H23P)=Sof(H23Q)=
 Sof(H23R)=1-FVAR(4)
 Sof(C20C)=Sof(H20A)=Sof(H20B)=Sof(H19E)=Sof(H19F)=Sof(C21C)=Sof(H21E)=
 Sof(H21F)=Sof(C22C)=Sof(H22I)=Sof(H22J)=Sof(C23C)=Sof(H23M)=Sof(H23N)=
 Sof(H23O)=FVAR(4)
7.a Ternary CH refined with riding coordinates:
 N1A(H1A), N1B(H1B), N1C(H1C), N1D(H1D), C16A(H16A), C16B(H16B), C16C(H16C),
 C16D(H16D), C16D(H16E)
7.b Secondary CH2 refined with riding coordinates:
 C22E(H22A,H22B), C20C(H20A,H20B), C17D(H17A,H17B), C22D(H22C,H22D), C17E(H17C,
 H17D), C8A(H8AA,H8AB), C8B(H8BA,H8BB), C8C(H8CA,H8CB), C8D(H8DA,H8DB),
 C20G(H20C,H20D), C15A(H15A,H15B), C15B(H15C,H15D), C15C(H15E,H15F), C15D(H15G,
 H15H), C17A(H17E,H17F), C17B(H17G,H17H), C17C(H17I,H17J), C18A(H18A,H18B),
 C18B(H18C,H18D), C18C(H18E,H18F), C18D(H18G,H18H), C18E(H18I,H18J), C19A(H19A,
 H19B), C19B(H19C,H19D), C19C(H19E,H19F), C19C(H19G,H19H), C19D(H19I,H19J),
 C19E(H19K,H19L), C20A(H20E,H20F), C20B(H20G,H20H), C20D(H20I,H20J), C20E(H20K,
 H20L), C21A(H21A,H21B), C21B(H21C,H21D), C21C(H21E,H21F), C21D(H21G,H21H),
 C21E(H21I,H21J), C21G(H21K,H21L), C22A(H22E,H22F), C22B(H22G,H22H), C22C(H22I,
 H22J), C22G(H22K,H22L), C1S(H1SG,H1SH), C2S(H2SE,H2SF), C3S(H3SE,H3SF),
 C4S(H4SE,H4SF), C1T(H1TA,H1TB), C2T(H2TA,H2TB), C3T(H3TA,H3TB), C4T(H4TA,H4TB),
  C2SA(H2SA,H2SB), C2SB(H2SC,H2SD), C3SA(H3SA,H3SB), C3SB(H3SC,H3SD), C4SA(H4SA,
 H4SB), C4SB(H4SC,H4SD)
7.c Aromatic/amide H refined with riding coordinates:
 C2A(H2A), C2B(H2B), C2C(H2C), C2D(H2D), C4A(H4A), C4B(H4B), C4C(H4C),
 C4D(H4D), C5A(H5A), C5B(H5B), C5C(H5C), C5D(H5D), C12A(H12A), C12B(H12B),
 C12C(H12C), C12D(H12D)
7.d Idealised Me refined as rotating group:
 C23D(H23A,H23B,H23C), C7A(H7AA,H7AB,H7AC), C7B(H7BA,H7BB,H7BC), C7C(H7CA,H7CB,
 H7CC), C7D(H7DA,H7DB,H7DC), C23E(H23D,H23E,H23F), C23A(H23G,H23H,H23I),
 C23B(H23J,H23K,H23L), C23C(H23M,H23N,H23O), C23G(H23P,H23Q,H23R), C1SA(H1SA,
 H1SB,H1SC), C1SB(H1SD,H1SE,H1SF), C5SA(H5SA,H5SB,H5SC), C5SB(H5SD,H5SE,H5SF)
;
_smtbx_masks_void_probe_radius 1.2
_smtbx_masks_void_truncation_radius 1.2
_olex2_submission_special_instructions 'No special instructions were received'
_oxdiff_exptl_absorpt_empirical_details
;
Empirical correction (ABSPACK) includes:
- Absorption correction using spherical harmonics
- Frame scaling
;
_oxdiff_exptl_absorpt_empirical_full_max 1.820
_oxdiff_exptl_absorpt_empirical_full_min 0.736

loop_
_space_group_symop_operation_xyz
'x, y, z'
'-y, x-y, z'
'-x+y, -x, z'
'x+2/3, y+1/3, z+1/3'
'-y+2/3, x-y+1/3, z+1/3'
'-x+y+2/3, -x+1/3, z+1/3'
'x+1/3, y+2/3, z+2/3'
'-y+1/3, x-y+2/3, z+2/3'
'-x+y+1/3, -x+2/3, z+2/3'
'-x, -y, -z'
'y, -x+y, -z'
'x-y, x, -z'
'-x+2/3, -y+1/3, -z+1/3'
'y+2/3, -x+y+1/3, -z+1/3'
'x-y+2/3, x+1/3, -z+1/3'
'-x+1/3, -y+2/3, -z+2/3'
'y+1/3, -x+y+2/3, -z+2/3'
'x-y+1/3, x+2/3, -z+2/3'

loop_
_atom_site_label
_atom_site_type_symbol
_atom_site_fract_x
_atom_site_fract_y
_atom_site_fract_z
_atom_site_U_iso_or_equiv
_atom_site_adp_type
_atom_site_occupancy
_atom_site_site_symmetry_order
_atom_site_calc_flag
_atom_site_refinement_flags_posn
_atom_site_refinement_flags_adp
_atom_site_refinement_flags_occupancy
_atom_site_disorder_assembly
_atom_site_disorder_group
Cu1 Cu 0.52649(2) 0.46767(2) 0.40030(3) 0.0619(2) Uani 1 1 d . . . . .
Cu2 Cu 0.53165(2) 0.50500(2) 0.31566(3) 0.0661(2) Uani 1 1 d . . . . .
Cu3 Cu 0.56315(2) 0.48695(2) 0.25605(3) 0.0716(2) Uani 1 1 d . . . . .
Cu4 Cu 0.55740(2) 0.44883(2) 0.34203(3) 0.0657(2) Uani 1 1 d . . . . .
O00B O 0.67252(6) 0.51307(8) 0.34584(16) 0.0756(9) Uani 1 1 d . . . . .
O00F O 0.68649(8) 0.50352(8) 0.54928(17) 0.0793(9) Uani 1 1 d . . . . .
O00G O 0.71054(7) 0.51254(7) 0.46224(17) 0.0799(9) Uani 1 1 d . . . . .
O1A O 0.61846(7) 0.49172(7) 0.54242(14) 0.0730(8) Uani 1 1 d . . . . .
O1B O 0.58796(6) 0.57242(7) 0.50041(15) 0.0724(9) Uani 1 1 d . . . . .
O1C O 0.64108(6) 0.59856(7) 0.30240(13) 0.0676(8) Uani 1 1 d . . . . .
O2A O 0.63422(7) 0.54276(8) 0.64998(15) 0.0801(9) Uani 1 1 d . . . . .
O2B O 0.63536(7) 0.64399(8) 0.47779(15) 0.0733(8) Uani 1 1 d . . . . .
O2C O 0.71283(7) 0.61548(7) 0.29202(13) 0.0661(7) Uani 1 1 d . . . . .
O3A O 0.62066(7) 0.57855(8) 0.63029(15) 0.0769(9) Uani 1 1 d . . . . .
O3B O 0.65959(7) 0.65526(7) 0.38947(15) 0.0700(8) Uani 1 1 d . . . . .
O3C O 0.72627(7) 0.57938(7) 0.31101(14) 0.0702(8) Uani 1 1 d . . . . .
N1A N 0.53779(8) 0.43820(8) 0.41301(16) 0.0633(9) Uani 1 1 d . . . . .
H1A H 0.519519 0.418104 0.409052 0.076 Uiso 1 1 calc R U . . .
N1B N 0.51301(8) 0.49500(8) 0.38726(16) 0.0635(9) Uani 1 1 d . . . . .
H1B H 0.490838 0.483815 0.382282 0.076 Uiso 1 1 calc R U . . .
N1C N 0.55010(8) 0.51457(9) 0.24342(17) 0.0719(10) Uani 1 1 d . . . . .
H1C H 0.534787 0.507506 0.212779 0.086 Uiso 1 1 calc R U . . .
N1D N 0.57421(8) 0.45866(10) 0.26899(17) 0.0800(12) Uani 1 1 d . U . . .
H1D H 0.562321 0.441252 0.243518 0.096 Uiso 1 1 calc R U . . .
C22E C 0.8485(3) 0.6392(3) 0.7365(5) 0.203(5) Uani 0.336(6) 1 d D U P A 2
H22A H 0.832774 0.638022 0.761980 0.243 Uiso 0.336(6) 1 calc R U P A 2
H22B H 0.846190 0.619042 0.734333 0.243 Uiso 0.336(6) 1 calc R U P A 2
C1A C 0.55079(10) 0.43919(10) 0.4655(2) 0.0657(11) Uani 1 1 d . . . . .
C1B C 0.52092(9) 0.51831(10) 0.42587(19) 0.0610(10) Uani 1 1 d . . . . .
C1C C 0.57090(10) 0.54610(12) 0.2382(2) 0.0720(12) Uani 1 1 d . . . . .
C1D C 0.60542(10) 0.46729(10) 0.2642(2) 0.0687(11) Uani 1 1 d . . . . .
C2A C 0.57877(10) 0.46438(10) 0.4811(2) 0.0661(11) Uani 1 1 d . . . . .
H2A H 0.588775 0.480393 0.455169 0.079 Uiso 1 1 calc R U . . .
C2B C 0.54997(9) 0.53489(10) 0.4456(2) 0.0637(10) Uani 1 1 d . . . . .
H2B H 0.564567 0.530297 0.432510 0.076 Uiso 1 1 calc R U . . .
C2C C 0.59655(10) 0.55876(11) 0.2706(2) 0.0694(11) Uani 1 1 d . . . . .
H2C H 0.599918 0.546626 0.296222 0.083 Uiso 1 1 calc R U . . .
C2D C 0.62524(10) 0.48542(11) 0.3045(2) 0.0691(12) Uani 1 1 d . . . . .
H2D H 0.618065 0.492357 0.334416 0.083 Uiso 1 1 calc R U . . .
C20C C 0.83996(16) 0.74086(13) 0.4009(3) 0.110(2) Uani 0.511(11) 1 d D U P B 1
H20A H 0.851769 0.744271 0.366010 0.132 Uiso 0.511(11) 1 calc R U P B 1
H20B H 0.823545 0.744787 0.391866 0.132 Uiso 0.511(11) 1 calc R U P B 1
C17D C 0.76964(13) 0.58306(14) 0.5686(3) 0.0984(18) Uani 0.664(6) 1 d D U P A 1
H17A H 0.785934 0.587679 0.541518 0.118 Uiso 0.664(6) 1 calc R U P A 1
H17B H 0.769040 0.601656 0.575233 0.118 Uiso 0.664(6) 1 calc R U P A 1
C23D C 0.8775(2) 0.6597(3) 0.7604(4) 0.170(4) Uani 0.664(6) 1 d D U P A 1
H23A H 0.893040 0.658302 0.739190 0.254 Uiso 0.664(6) 1 calc R U P A 1
H23B H 0.878022 0.654406 0.799887 0.254 Uiso 0.664(6) 1 calc R U P A 1
H23C H 0.881037 0.680106 0.758220 0.254 Uiso 0.664(6) 1 calc R U P A 1
C22D C 0.8485(3) 0.6392(3) 0.7365(5) 0.203(5) Uani 0.664(6) 1 d D U P A 1
H22C H 0.846063 0.647869 0.701014 0.243 Uiso 0.664(6) 1 calc R U P A 1
H22D H 0.832826 0.637295 0.762960 0.243 Uiso 0.664(6) 1 calc R U P A 1
C17E C 0.76964(13) 0.58306(14) 0.5686(3) 0.0984(18) Uani 0.336(6) 1 d D U P A 2
H17C H 0.771025 0.602352 0.559104 0.118 Uiso 0.336(6) 1 calc R U P A 2
H17D H 0.765881 0.580577 0.609735 0.118 Uiso 0.336(6) 1 calc R U P A 2
C3A C 0.59131(10) 0.46589(10) 0.5320(2) 0.0669(11) Uani 1 1 d . . . . .
C3B C 0.55828(9) 0.55790(10) 0.4837(2) 0.0649(11) Uani 1 1 d . . . . .
C3C C 0.61728(10) 0.58867(11) 0.2664(2) 0.0681(11) Uani 1 1 d . . . . .
C3D C 0.65494(10) 0.49393(11) 0.3035(2) 0.0706(12) Uani 1 1 d . . . . .
C4A C 0.57742(12) 0.44288(12) 0.5717(3) 0.0824(14) Uani 1 1 d . . . . .
H4A H 0.586056 0.443915 0.607578 0.099 Uiso 1 1 calc R U . . .
C4B C 0.53744(10) 0.56486(10) 0.5038(2) 0.0650(11) Uani 1 1 d . . . . .
H4B H 0.542798 0.580239 0.530926 0.078 Uiso 1 1 calc R U . . .
C4C C 0.61271(12) 0.60693(13) 0.2289(2) 0.0841(15) Uani 1 1 d . . . . .
H4C H 0.626918 0.627574 0.225379 0.101 Uiso 1 1 calc R U . . .
C4D C 0.66545(11) 0.48331(11) 0.2599(3) 0.0811(14) Uani 1 1 d . . . . .
H4D H 0.685573 0.487565 0.259255 0.097 Uiso 1 1 calc R U . . .
C5A C 0.55036(12) 0.41853(11) 0.5557(3) 0.0820(14) Uani 1 1 d . . . . .
H5A H 0.540643 0.402517 0.581737 0.098 Uiso 1 1 calc R U . . .
C5B C 0.50830(10) 0.54870(10) 0.4833(2) 0.0678(11) Uani 1 1 d . . . . .
H5B H 0.494036 0.553878 0.495882 0.081 Uiso 1 1 calc R U . . .
C5C C 0.58654(11) 0.59371(14) 0.1971(2) 0.0860(16) Uani 1 1 d . . . . .
H5C H 0.583215 0.605867 0.171458 0.103 Uiso 1 1 calc R U . . .
C5D C 0.64583(11) 0.46662(12) 0.2183(3) 0.0809(14) Uani 1 1 d . . . . .
H5D H 0.653217 0.460493 0.187502 0.097 Uiso 1 1 calc R U . . .
C6A C 0.53677(11) 0.41611(10) 0.5049(2) 0.0707(12) Uani 1 1 d . . . . .
C6B C 0.49937(9) 0.52554(10) 0.4455(2) 0.0645(10) Uani 1 1 d . . . . .
C6C C 0.56508(11) 0.56367(13) 0.2009(2) 0.0806(14) Uani 1 1 d . . . . .
C6D C 0.61628(12) 0.45824(12) 0.2185(2) 0.0804(14) Uani 1 1 d . . . . .
C7A C 0.50623(12) 0.38884(11) 0.4931(2) 0.0815(14) Uani 1 1 d . . . . .
H7AA H 0.500502 0.374847 0.524742 0.122 Uiso 1 1 calc R U . . .
H7AB H 0.507228 0.379023 0.458517 0.122 Uiso 1 1 calc R U . . .
H7AC H 0.491377 0.395167 0.488535 0.122 Uiso 1 1 calc R U . . .
C7B C 0.46775(9) 0.50881(11) 0.4233(2) 0.0738(13) Uani 1 1 d . . . . .
H7BA H 0.456617 0.518233 0.437305 0.111 Uiso 1 1 calc R U . . .
H7BB H 0.458046 0.488035 0.436176 0.111 Uiso 1 1 calc R U . . .
H7BC H 0.468093 0.509308 0.381996 0.111 Uiso 1 1 calc R U . . .
C7C C 0.53709(14) 0.55003(16) 0.1644(3) 0.105(2) Uani 1 1 d . U . . .
H7CA H 0.538196 0.565063 0.137823 0.157 Uiso 1 1 calc R U . . .
H7CB H 0.519461 0.543248 0.188445 0.157 Uiso 1 1 calc R U . . .
H7CC H 0.535620 0.533021 0.143426 0.157 Uiso 1 1 calc R U . . .
C7D C 0.59593(13) 0.44002(15) 0.1715(3) 0.0988(19) Uani 1 1 d . . . . .
H7DA H 0.584114 0.419126 0.183402 0.148 Uiso 1 1 calc R U . . .
H7DB H 0.607860 0.441371 0.138357 0.148 Uiso 1 1 calc R U . . .
H7DC H 0.582532 0.447646 0.161996 0.148 Uiso 1 1 calc R U . . .
C8A C 0.63215(12) 0.49330(12) 0.5954(2) 0.0800(13) Uani 1 1 d . . . . .
H8AA H 0.637335 0.477335 0.598386 0.096 Uiso 1 1 calc R U . . .
H8AB H 0.618501 0.491006 0.626664 0.096 Uiso 1 1 calc R U . . .
C8B C 0.59553(10) 0.59505(12) 0.5426(2) 0.0714(12) Uani 1 1 d . . . . .
H8BA H 0.584902 0.585895 0.578207 0.086 Uiso 1 1 calc R U . . .
H8BB H 0.589671 0.609624 0.529839 0.086 Uiso 1 1 calc R U . . .
C8C C 0.66535(9) 0.62823(10) 0.2932(2) 0.0663(11) Uani 1 1 d . . . . .
H8CA H 0.657869 0.642480 0.291465 0.080 Uiso 1 1 calc R U . . .
H8CB H 0.675458 0.629243 0.257170 0.080 Uiso 1 1 calc R U . . .
C8D C 0.70336(10) 0.52095(11) 0.3474(2) 0.0755(13) Uani 1 1 d . . . . .
H8DA H 0.712294 0.526755 0.309371 0.091 Uiso 1 1 calc R U . . .
H8DB H 0.705212 0.503767 0.360476 0.091 Uiso 1 1 calc R U . . .
C9A C 0.66002(11) 0.52369(11) 0.5976(2) 0.0735(12) Uani 1 1 d . . . . .
C9B C 0.62869(10) 0.61040(11) 0.5517(2) 0.0668(11) Uani 1 1 d . . . . .
C9C C 0.68664(9) 0.63593(10) 0.34113(19) 0.0618(10) Uani 1 1 d . . . . .
C9D C 0.71888(9) 0.54639(11) 0.3871(2) 0.0677(11) Uani 1 1 d . . . . .
C10A C 0.68674(11) 0.52807(12) 0.5727(2) 0.0760(13) Uani 1 1 d . . . . .
C10B C 0.64080(11) 0.60158(11) 0.5939(2) 0.0715(12) Uani 1 1 d . . . . .
C10C C 0.68376(10) 0.64984(10) 0.3879(2) 0.0652(11) Uani 1 1 d . . . . .
C10D C 0.72997(9) 0.57555(11) 0.3683(2) 0.0675(11) Uani 1 1 d . . . . .
C11A C 0.71216(10) 0.55575(11) 0.5722(2) 0.0705(12) Uani 1 1 d . . . . .
C11B C 0.67140(10) 0.61477(10) 0.6030(2) 0.0662(11) Uani 1 1 d . . . . .
C11C C 0.70389(10) 0.65901(10) 0.4329(2) 0.0650(11) Uani 1 1 d . . . . .
C11D C 0.74515(9) 0.60007(11) 0.4030(2) 0.0664(11) Uani 1 1 d . . . . .
C23E C 0.8775(2) 0.6597(3) 0.7604(4) 0.170(4) Uani 0.336(6) 1 d D U P A 2
H23D H 0.874923 0.665453 0.798392 0.254 Uiso 0.336(6) 1 calc R U P A 2
H23E H 0.887656 0.677493 0.736591 0.254 Uiso 0.336(6) 1 calc R U P A 2
H23F H 0.889521 0.649868 0.762314 0.254 Uiso 0.336(6) 1 calc R U P A 2
C12A C 0.71122(11) 0.57990(12) 0.5983(2) 0.0734(12) Uani 1 1 d . . . . .
H12A H 0.728645 0.599079 0.598332 0.088 Uiso 1 1 calc R U . . .
C12B C 0.68959(10) 0.63770(11) 0.5672(2) 0.0674(11) Uani 1 1 d . . . . .
H12B H 0.710591 0.646603 0.571579 0.081 Uiso 1 1 calc R U . . .
C12C C 0.72696(9) 0.65287(9) 0.4296(2) 0.0629(10) Uani 1 1 d . . . . .
H12C H 0.740670 0.658534 0.460013 0.075 Uiso 1 1 calc R U . . .
C12D C 0.74872(9) 0.59452(10) 0.4596(2) 0.0662(11) Uani 1 1 d . . . . .
H12D H 0.759256 0.610987 0.484351 0.079 Uiso 1 1 calc R U . . .
C20G C 0.83996(16) 0.74086(13) 0.4009(3) 0.110(2) Uani 0.489(11) 1 d D U P B 2
H20C H 0.826283 0.748150 0.412085 0.132 Uiso 0.489(11) 1 calc R U P B 2
H20D H 0.842405 0.742777 0.359418 0.132 Uiso 0.489(11) 1 calc R U P B 2
C13A C 0.68556(11) 0.57623(11) 0.6237(2) 0.0706(12) Uani 1 1 d . . . . .
C13B C 0.67885(10) 0.64860(11) 0.5246(2) 0.0655(11) Uani 1 1 d . . . . .
C13C C 0.73084(9) 0.63871(10) 0.3832(2) 0.0644(11) Uani 1 1 d . . . . .
C13D C 0.73739(9) 0.56588(11) 0.4806(2) 0.0687(11) Uani 1 1 d . . . . .
C14A C 0.66013(11) 0.54779(12) 0.6230(2) 0.0740(12) Uani 1 1 d . . . . .
C14B C 0.64755(10) 0.63348(10) 0.5168(2) 0.0648(11) Uani 1 1 d . . . . .
C14C C 0.71021(9) 0.62976(10) 0.3397(2) 0.0650(11) Uani 1 1 d . . . . .
C14D C 0.72196(10) 0.54227(11) 0.4439(3) 0.0737(13) Uani 1 1 d . . . . .
C15A C 0.61540(12) 0.54952(12) 0.6181(3) 0.0835(14) Uani 1 1 d . . . . .
H15A H 0.594310 0.534731 0.626470 0.100 Uiso 1 1 calc R U . . .
H15B H 0.618871 0.548110 0.577454 0.100 Uiso 1 1 calc R U . . .
C15B C 0.63450(10) 0.63454(12) 0.4206(2) 0.0691(11) Uani 1 1 d . . . . .
H15C H 0.633654 0.614988 0.420432 0.083 Uiso 1 1 calc R U . . .
H15D H 0.616148 0.631882 0.402149 0.083 Uiso 1 1 calc R U . . .
C15C C 0.70198(10) 0.58475(11) 0.2968(2) 0.0708(12) Uani 1 1 d . . . . .
H15E H 0.692785 0.574780 0.260704 0.085 Uiso 1 1 calc R U . . .
H15F H 0.686459 0.576265 0.326458 0.085 Uiso 1 1 calc R U . . .
C15D C 0.68259(11) 0.49943(12) 0.4902(2) 0.0787(13) Uani 1 1 d . . . . .
H15G H 0.670970 0.508605 0.476335 0.094 Uiso 1 1 calc R U . . .
H15H H 0.671163 0.477816 0.481597 0.094 Uiso 1 1 calc R U . . .
C16A C 0.68394(11) 0.60303(12) 0.6479(2) 0.0750(13) Uani 1 1 d . . . . .
H16A H 0.669285 0.595378 0.679703 0.090 Uiso 1 1 calc R U . . .
C16B C 0.69879(10) 0.67347(10) 0.4853(2) 0.0663(11) Uani 1 1 d . . . . .
H16B H 0.687290 0.683229 0.472560 0.080 Uiso 1 1 calc R U . . .
C16C C 0.75653(9) 0.63176(10) 0.3811(2) 0.0647(11) Uani 1 1 d . . . . .
H16C H 0.761795 0.631918 0.340498 0.078 Uiso 1 1 calc R U . . .
C16D C 0.74039(10) 0.56005(12) 0.5429(3) 0.0796(14) Uani 1 1 d . . . . .
H16D H 0.739839 0.540465 0.544878 0.096 Uiso 0.664(6) 1 calc R U P A 1
H16E H 0.739839 0.540465 0.544878 0.096 Uiso 0.336(6) 1 calc R U P A 2
C17A C 0.71421(11) 0.62739(12) 0.6724(2) 0.0786(13) Uani 1 1 d . . . . .
H17E H 0.729056 0.635744 0.641567 0.094 Uiso 1 1 calc R U . . .
H17F H 0.721383 0.618076 0.700107 0.094 Uiso 1 1 calc R U . . .
C17B C 0.72757(11) 0.69771(11) 0.5117(2) 0.0752(12) Uani 1 1 d . U . . .
H17G H 0.722795 0.704312 0.547408 0.090 Uiso 1 1 calc R U . . .
H17H H 0.740563 0.689296 0.520787 0.090 Uiso 1 1 calc R U . . .
C17C C 0.78483(9) 0.65533(10) 0.4111(2) 0.0705(12) Uani 1 1 d D . . . .
H17I H 0.780114 0.655788 0.451406 0.085 Uiso 1 1 calc R U . . .
H17J H 0.800091 0.649137 0.409045 0.085 Uiso 1 1 calc R U . . .
C18A C 0.71217(11) 0.65327(12) 0.7017(2) 0.0804(14) Uani 1 1 d . . . . .
H18A H 0.702427 0.660855 0.675861 0.096 Uiso 1 1 calc R U . . .
H18B H 0.699685 0.645577 0.735960 0.096 Uiso 1 1 calc R U . . .
C18B C 0.74377(13) 0.72349(13) 0.4748(3) 0.0892(15) Uani 1 1 d . U . . .
H18C H 0.730494 0.731417 0.464620 0.107 Uiso 1 1 calc R U . . .
H18D H 0.749114 0.716960 0.439635 0.107 Uiso 1 1 calc R U . . .
C18C C 0.79816(10) 0.68678(10) 0.3872(2) 0.0700(12) Uani 1 1 d D . . . .
H18E H 0.802460 0.686474 0.346657 0.084 Uiso 1 1 calc R U . . .
H18F H 0.783428 0.693581 0.390821 0.084 Uiso 1 1 calc R U . . .
C18D C 0.77629(19) 0.5734(2) 0.6214(4) 0.092(2) Uani 0.664(6) 1 d D U P A 1
H18G H 0.775377 0.554067 0.615362 0.111 Uiso 0.664(6) 1 calc R U P A 1
H18H H 0.760706 0.570212 0.649308 0.111 Uiso 0.664(6) 1 calc R U P A 1
C18E C 0.7984(3) 0.5886(4) 0.5632(8) 0.092(2) Uani 0.336(6) 1 d D U P A 2
H18I H 0.801331 0.586041 0.522812 0.111 Uiso 0.336(6) 1 calc R U P A 2
H18J H 0.799451 0.572557 0.583783 0.111 Uiso 0.336(6) 1 calc R U P A 2
C19A C 0.74308(12) 0.67886(12) 0.7178(3) 0.0841(15) Uani 1 1 d . . . . .
H19A H 0.755279 0.686939 0.683308 0.101 Uiso 1 1 calc R U . . .
H19B H 0.753080 0.671031 0.742388 0.101 Uiso 1 1 calc R U . . .
C19B C 0.77243(17) 0.74868(16) 0.5018(4) 0.128(3) Uani 1 1 d . U . . .
H19C H 0.767324 0.753633 0.538990 0.153 Uiso 1 1 calc R U . . .
H19D H 0.786507 0.741270 0.508411 0.153 Uiso 1 1 calc R U . . .
C19C C 0.82641(12) 0.70840(12) 0.4172(3) 0.0947(18) Uani 1 1 d D . . . .
H19E H 0.841469 0.702264 0.410442 0.114 Uiso 0.511(11) 1 calc R U P B 1
H19F H 0.822297 0.706662 0.458213 0.114 Uiso 0.511(11) 1 calc R U P B 1
H19G H 0.841469 0.702264 0.410442 0.114 Uiso 0.489(11) 1 calc R U P B 2
H19H H 0.822297 0.706662 0.458213 0.114 Uiso 0.489(11) 1 calc R U P B 2
C19D C 0.8061(2) 0.5951(3) 0.6453(5) 0.117(3) Uani 0.664(6) 1 d D U P A 1
H19I H 0.821636 0.596561 0.618947 0.141 Uiso 0.664(6) 1 calc R U P A 1
H19J H 0.807740 0.614956 0.646945 0.141 Uiso 0.664(6) 1 calc R U P A 1
C19E C 0.8248(4) 0.6174(4) 0.5813(9) 0.117(3) Uani 0.336(6) 1 d D U P A 2
H19K H 0.843226 0.617415 0.570238 0.141 Uiso 0.336(6) 1 calc R U P A 2
H19L H 0.824501 0.634061 0.561275 0.141 Uiso 0.336(6) 1 calc R U P A 2
C20A C 0.74162(12) 0.70438(12) 0.7489(3) 0.0861(15) Uani 1 1 d . . . . .
H20E H 0.734103 0.713942 0.722515 0.103 Uiso 1 1 calc R U . . .
H20F H 0.727159 0.695774 0.780344 0.103 Uiso 1 1 calc R U . . .
C20B C 0.78814(19) 0.77721(18) 0.4664(4) 0.135(3) Uani 1 1 d . U . . .
H20G H 0.808027 0.790624 0.482959 0.161 Uiso 1 1 calc R U . . .
H20H H 0.791260 0.771937 0.427878 0.161 Uiso 1 1 calc R U . . .
C20D C 0.8127(4) 0.5878(4) 0.7024(6) 0.180(5) Uani 0.664(6) 1 d D U P A 1
H20I H 0.810286 0.567573 0.701278 0.216 Uiso 0.664(6) 1 calc R U P A 1
H20J H 0.797752 0.587223 0.729221 0.216 Uiso 0.664(6) 1 calc R U P A 1
C20E C 0.8255(7) 0.6226(8) 0.6428(10) 0.180(5) Uani 0.336(6) 1 d D U P A 2
H20K H 0.804892 0.617990 0.651361 0.216 Uiso 0.336(6) 1 calc R U P A 2
H20L H 0.827218 0.605939 0.659120 0.216 Uiso 0.336(6) 1 calc R U P A 2
C21A C 0.77162(13) 0.72816(13) 0.7724(3) 0.0951(17) Uani 1 1 d . . . . .
H21A H 0.780162 0.718147 0.794981 0.114 Uiso 1 1 calc R U . . .
H21B H 0.785318 0.738199 0.740363 0.114 Uiso 1 1 calc R U . . .
C21B C 0.7713(2) 0.79365(19) 0.4626(4) 0.136(3) Uani 1 1 d . U . . .
H21C H 0.766093 0.796790 0.501192 0.163 Uiso 1 1 calc R U . . .
H21D H 0.752355 0.781029 0.442143 0.163 Uiso 1 1 calc R U . . .
C21C C 0.8598(4) 0.7632(3) 0.4445(7) 0.128(3) Uani 0.511(11) 1 d D U P B 1
H21E H 0.876367 0.759554 0.453530 0.154 Uiso 0.511(11) 1 calc R U P B 1
H21F H 0.848093 0.760061 0.479445 0.154 Uiso 0.511(11) 1 calc R U P B 1
C21D C 0.8438(4) 0.6096(4) 0.7246(8) 0.196(6) Uani 0.664(6) 1 d D U P A 1
H21G H 0.847206 0.601289 0.759589 0.236 Uiso 0.664(6) 1 calc R U P A 1
H21H H 0.858714 0.611327 0.696502 0.236 Uiso 0.664(6) 1 calc R U P A 1
C21E C 0.8439(8) 0.6478(7) 0.6806(10) 0.196(6) Uani 0.336(6) 1 d D U P A 2
H21I H 0.863690 0.660364 0.662765 0.236 Uiso 0.336(6) 1 calc R U P A 2
H21J H 0.834395 0.660200 0.684629 0.236 Uiso 0.336(6) 1 calc R U P A 2
C21G C 0.8710(3) 0.7605(3) 0.4297(8) 0.128(3) Uani 0.489(11) 1 d D U P B 2
H21K H 0.867691 0.761309 0.470593 0.154 Uiso 0.489(11) 1 calc R U P B 2
H21L H 0.882894 0.750509 0.424834 0.154 Uiso 0.489(11) 1 calc R U P B 2
C22A C 0.77065(14) 0.75176(13) 0.8087(3) 0.0970(18) Uani 1 1 d . . . . .
H22E H 0.755562 0.741767 0.838689 0.116 Uiso 1 1 calc R U . . .
H22F H 0.764168 0.763306 0.785152 0.116 Uiso 1 1 calc R U . . .
C22B C 0.7880(3) 0.8237(2) 0.4332(5) 0.173(4) Uani 1 1 d . U . . .
H22G H 0.794457 0.821120 0.395323 0.208 Uiso 1 1 calc R U . . .
H22H H 0.806062 0.837276 0.455159 0.208 Uiso 1 1 calc R U . . .
C22C C 0.8730(4) 0.7958(3) 0.4259(8) 0.143(3) Uani 0.511(11) 1 d D U P B 1
H22I H 0.882264 0.798535 0.388277 0.171 Uiso 0.511(11) 1 calc R U P B 1
H22J H 0.856757 0.800665 0.422752 0.171 Uiso 0.511(11) 1 calc R U P B 1
C22G C 0.8895(4) 0.7929(3) 0.4073(9) 0.143(3) Uani 0.489(11) 1 d D U P B 2
H22K H 0.892879 0.792371 0.366377 0.171 Uiso 0.489(11) 1 calc R U P B 2
H22L H 0.877909 0.803264 0.412710 0.171 Uiso 0.489(11) 1 calc R U P B 2
C23A C 0.80050(15) 0.77327(14) 0.8358(3) 0.110(2) Uani 1 1 d . . . . .
H23G H 0.815001 0.784966 0.806463 0.165 Uiso 1 1 calc R U . . .
H23H H 0.807750 0.761934 0.857186 0.165 Uiso 1 1 calc R U . . .
H23I H 0.797962 0.786737 0.861347 0.165 Uiso 1 1 calc R U . . .
C23B C 0.7655(4) 0.8389(3) 0.4270(6) 0.239(7) Uani 1 1 d . U . . .
H23J H 0.745873 0.823653 0.413221 0.358 Uiso 1 1 calc R U . . .
H23K H 0.774444 0.855560 0.400385 0.358 Uiso 1 1 calc R U . . .
H23L H 0.763366 0.846066 0.463934 0.358 Uiso 1 1 calc R U . . .
C23C C 0.8963(5) 0.8170(3) 0.4678(9) 0.175(5) Uani 0.511(11) 1 d D U P B 1
H23M H 0.901848 0.837637 0.458515 0.263 Uiso 0.511(11) 1 calc R U P B 1
H23N H 0.913974 0.814786 0.465774 0.263 Uiso 0.511(11) 1 calc R U P B 1
H23O H 0.887972 0.812287 0.505976 0.263 Uiso 0.511(11) 1 calc R U P B 1
C23G C 0.9192(4) 0.8103(4) 0.4368(10) 0.175(5) Uani 0.489(11) 1 d D U P B 2
H23P H 0.935344 0.814238 0.410370 0.263 Uiso 0.489(11) 1 calc R U P B 2
H23Q H 0.919976 0.798727 0.468828 0.263 Uiso 0.489(11) 1 calc R U P B 2
H23R H 0.921712 0.829329 0.450454 0.263 Uiso 0.489(11) 1 calc R U P B 2
O1S O 0.5215(5) 0.5719(4) 0.3147(8) 0.263(5) Uani 0.622(8) 1 d D U P C 2
C1S C 0.5504(5) 0.5904(6) 0.3397(12) 0.263(5) Uani 0.622(8) 1 d D U P C 2
H1SG H 0.566111 0.590415 0.315922 0.316 Uiso 0.622(8) 1 calc R U P C 2
H1SH H 0.551205 0.582739 0.377506 0.316 Uiso 0.622(8) 1 calc R U P C 2
C2S C 0.5553(5) 0.6215(5) 0.3444(14) 0.263(5) Uani 0.622(8) 1 d D U P C 2
H2SE H 0.562246 0.632559 0.308442 0.316 Uiso 0.622(8) 1 calc R U P C 2
H2SF H 0.569594 0.632986 0.374825 0.316 Uiso 0.622(8) 1 calc R U P C 2
C3S C 0.5231(6) 0.6141(6) 0.3592(13) 0.263(5) Uani 0.622(8) 1 d D U P C 2
H3SE H 0.518948 0.610143 0.399978 0.316 Uiso 0.622(8) 1 calc R U P C 2
H3SF H 0.519463 0.630436 0.347807 0.316 Uiso 0.622(8) 1 calc R U P C 2
C4S C 0.5045(5) 0.5862(6) 0.3247(13) 0.263(5) Uani 0.622(8) 1 d D U P C 2
H4SE H 0.485896 0.572577 0.345238 0.316 Uiso 0.622(8) 1 calc R U P C 2
H4SF H 0.498896 0.591563 0.288360 0.316 Uiso 0.622(8) 1 calc R U P C 2
O1T O 0.5266(6) 0.6294(8) 0.3242(15) 0.263(5) Uani 0.378(8) 1 d D U P C 1
C1T C 0.5421(8) 0.6167(7) 0.294(2) 0.263(5) Uani 0.378(8) 1 d D U P C 1
H1TA H 0.537091 0.614138 0.253699 0.316 Uiso 0.378(8) 1 calc R U P C 1
H1TB H 0.537643 0.597267 0.310629 0.316 Uiso 0.378(8) 1 calc R U P C 1
C2T C 0.5755(7) 0.6414(9) 0.305(2) 0.263(5) Uani 0.378(8) 1 d D U P C 1
H2TA H 0.581675 0.641498 0.344147 0.316 Uiso 0.378(8) 1 calc R U P C 1
H2TB H 0.589287 0.639185 0.278806 0.316 Uiso 0.378(8) 1 calc R U P C 1
C3T C 0.5730(8) 0.6692(7) 0.2907(19) 0.263(5) Uani 0.378(8) 1 d D U P C 1
H3TA H 0.574089 0.672725 0.249548 0.316 Uiso 0.378(8) 1 calc R U P C 1
H3TB H 0.589002 0.687175 0.309545 0.316 Uiso 0.378(8) 1 calc R U P C 1
C4T C 0.5419(9) 0.6608(9) 0.314(2) 0.263(5) Uani 0.378(8) 1 d D U P C 1
H4TA H 0.543973 0.671685 0.349833 0.316 Uiso 0.378(8) 1 calc R U P C 1
H4TB H 0.530825 0.665960 0.286790 0.316 Uiso 0.378(8) 1 calc R U P C 1
C1SA C 0.6072(8) 0.3949(7) 0.3677(11) 0.280(7) Uani 0.625(12) 1 d D U P D 1
H1SA H 0.600334 0.397475 0.330717 0.419 Uiso 0.625(12) 1 calc R U P D 1
H1SB H 0.595082 0.374002 0.379567 0.419 Uiso 0.625(12) 1 calc R U P D 1
H1SC H 0.628178 0.400144 0.365137 0.419 Uiso 0.625(12) 1 calc R U P D 1
C1SB C 0.6046(10) 0.3789(11) 0.267(2) 0.280(7) Uani 0.375(12) 1 d D U P D 2
H1SD H 0.597670 0.357967 0.276673 0.419 Uiso 0.375(12) 1 calc R U P D 2
H1SE H 0.618453 0.384761 0.235057 0.419 Uiso 0.375(12) 1 calc R U P D 2
H1SF H 0.587501 0.381104 0.256767 0.419 Uiso 0.375(12) 1 calc R U P D 2
C2SA C 0.6041(7) 0.4145(6) 0.4095(11) 0.280(7) Uani 0.625(12) 1 d D U P D 1
H2SA H 0.582910 0.409293 0.411028 0.336 Uiso 0.625(12) 1 calc R U P D 1
H2SB H 0.615898 0.435454 0.396395 0.336 Uiso 0.625(12) 1 calc R U P D 1
C2SB C 0.6201(9) 0.3980(12) 0.3160(19) 0.280(7) Uani 0.375(12) 1 d D U P D 2
H2SC H 0.638736 0.415402 0.302027 0.336 Uiso 0.375(12) 1 calc R U P D 2
H2SD H 0.625986 0.386633 0.341256 0.336 Uiso 0.375(12) 1 calc R U P D 2
C3SA C 0.6142(6) 0.4125(6) 0.4681(10) 0.280(7) Uani 0.625(12) 1 d D U P D 1
H3SA H 0.635263 0.417375 0.465923 0.336 Uiso 0.625(12) 1 calc R U P D 1
H3SB H 0.613675 0.428091 0.491470 0.336 Uiso 0.625(12) 1 calc R U P D 1
C3SB C 0.6043(11) 0.4096(13) 0.3505(17) 0.280(7) Uani 0.375(12) 1 d D U P D 2
H3SC H 0.584029 0.392983 0.358956 0.336 Uiso 0.375(12) 1 calc R U P D 2
H3SD H 0.602184 0.424588 0.328148 0.336 Uiso 0.375(12) 1 calc R U P D 2
C4SA C 0.5975(7) 0.3842(6) 0.4976(11) 0.280(7) Uani 0.625(12) 1 d D U P D 1
H4SA H 0.602501 0.369866 0.480215 0.336 Uiso 0.625(12) 1 calc R U P D 1
H4SB H 0.575975 0.376565 0.490798 0.336 Uiso 0.625(12) 1 calc R U P D 1
C4SB C 0.6197(12) 0.4238(10) 0.4053(18) 0.280(7) Uani 0.375(12) 1 d D U P D 2
H4SC H 0.607378 0.430181 0.426577 0.336 Uiso 0.375(12) 1 calc R U P D 2
H4SD H 0.639204 0.441715 0.397278 0.336 Uiso 0.375(12) 1 calc R U P D 2
C5SA C 0.6023(6) 0.3842(6) 0.5615(11) 0.280(7) Uani 0.625(12) 1 d D U P D 1
H5SA H 0.582916 0.375405 0.580722 0.419 Uiso 0.625(12) 1 calc R U P D 1
H5SB H 0.614991 0.404777 0.574563 0.419 Uiso 0.625(12) 1 calc R U P D 1
H5SC H 0.611889 0.372474 0.569940 0.419 Uiso 0.625(12) 1 calc R U P D 1
C5SB C 0.6244(12) 0.4022(12) 0.441(2) 0.280(7) Uani 0.375(12) 1 d D U P D 2
H5SD H 0.615246 0.382737 0.421877 0.419 Uiso 0.375(12) 1 calc R U P D 2
H5SE H 0.615210 0.400074 0.477723 0.419 Uiso 0.375(12) 1 calc R U P D 2
H5SF H 0.645862 0.409857 0.445241 0.419 Uiso 0.375(12) 1 calc R U P D 2

loop_
_atom_site_aniso_label
_atom_site_aniso_U_11
_atom_site_aniso_U_22
_atom_site_aniso_U_33
_atom_site_aniso_U_23
_atom_site_aniso_U_13
_atom_site_aniso_U_12
Cu1 0.0511(3) 0.0575(4) 0.0707(4) -0.0036(3) 0.0043(3) 0.0224(3)
Cu2 0.0510(3) 0.0684(4) 0.0705(4) 0.0017(3) 0.0036(3) 0.0236(3)
Cu3 0.0551(4) 0.0803(5) 0.0699(4) -0.0039(3) 0.0026(3) 0.0267(3)
Cu4 0.0522(3) 0.0609(4) 0.0752(4) -0.0074(3) 0.0049(3) 0.0215(3)
O00B 0.0492(15) 0.081(2) 0.094(2) -0.0125(18) 0.0068(15) 0.0308(15)
O00F 0.073(2) 0.070(2) 0.095(3) 0.0098(18) -0.0061(18) 0.0357(17)
O00G 0.0634(18) 0.0694(19) 0.109(3) 0.0059(18) 0.0031(18) 0.0352(16)
O1A 0.0579(17) 0.0729(19) 0.075(2) 0.0066(16) -0.0032(15) 0.0227(15)
O1B 0.0493(15) 0.076(2) 0.087(2) -0.0213(17) -0.0014(15) 0.0280(14)
O1C 0.0545(16) 0.0693(18) 0.0689(18) 0.0083(15) 0.0001(14) 0.0233(14)
O2A 0.0666(19) 0.085(2) 0.072(2) 0.0094(17) 0.0039(16) 0.0253(17)
O2B 0.0628(18) 0.084(2) 0.079(2) -0.0103(17) -0.0050(15) 0.0414(16)
O2C 0.0598(16) 0.0728(19) 0.0631(18) 0.0040(14) 0.0061(14) 0.0311(15)
O3A 0.0641(18) 0.082(2) 0.077(2) -0.0022(17) 0.0123(16) 0.0307(16)
O3B 0.0607(17) 0.0770(19) 0.080(2) -0.0011(16) -0.0034(15) 0.0402(15)
O3C 0.0551(16) 0.079(2) 0.077(2) -0.0055(16) 0.0058(15) 0.0341(15)
N1A 0.0564(19) 0.0521(18) 0.071(2) -0.0042(16) 0.0061(17) 0.0195(15)
N1B 0.0552(19) 0.062(2) 0.071(2) -0.0012(17) 0.0045(16) 0.0274(16)
N1C 0.056(2) 0.083(3) 0.065(2) -0.0028(19) 0.0000(17) 0.0253(19)
N1D 0.0534(19) 0.084(2) 0.064(2) -0.0057(18) 0.0039(16) 0.0058(17)
C22E 0.212(10) 0.207(10) 0.146(8) -0.037(8) -0.081(8) 0.073(8)
C1A 0.060(2) 0.058(2) 0.081(3) 0.004(2) 0.010(2) 0.032(2)
C1B 0.057(2) 0.059(2) 0.068(3) 0.005(2) 0.0108(19) 0.0296(19)
C1C 0.057(2) 0.085(3) 0.069(3) 0.011(2) 0.007(2) 0.032(2)
C1D 0.059(2) 0.065(3) 0.079(3) -0.002(2) 0.005(2) 0.028(2)
C2A 0.058(2) 0.062(2) 0.075(3) 0.003(2) 0.006(2) 0.027(2)
C2B 0.051(2) 0.065(2) 0.076(3) -0.003(2) 0.005(2) 0.0294(19)
C2C 0.059(2) 0.080(3) 0.068(3) 0.006(2) 0.003(2) 0.034(2)
C2D 0.053(2) 0.069(3) 0.081(3) -0.005(2) 0.012(2) 0.027(2)
C20C 0.105(4) 0.076(3) 0.121(5) -0.007(3) -0.025(3) 0.024(3)
C17D 0.077(3) 0.097(4) 0.116(5) 0.012(3) -0.028(3) 0.039(3)
C23D 0.149(8) 0.184(9) 0.120(7) 0.001(6) -0.025(5) 0.042(7)
C22D 0.212(10) 0.207(10) 0.146(8) -0.037(8) -0.081(8) 0.073(8)
C17E 0.077(3) 0.097(4) 0.116(5) 0.012(3) -0.028(3) 0.039(3)
C3A 0.053(2) 0.056(2) 0.088(3) 0.010(2) 0.006(2) 0.0248(19)
C3B 0.049(2) 0.069(3) 0.075(3) 0.000(2) 0.0023(19) 0.0273(19)
C3C 0.050(2) 0.080(3) 0.067(3) 0.011(2) 0.0037(19) 0.026(2)
C3D 0.058(2) 0.073(3) 0.079(3) -0.008(2) 0.004(2) 0.031(2)
C4A 0.078(3) 0.077(3) 0.087(4) 0.013(3) 0.007(3) 0.035(3)
C4B 0.058(2) 0.069(3) 0.069(3) 0.001(2) 0.012(2) 0.034(2)
C4C 0.071(3) 0.083(3) 0.084(3) 0.017(3) 0.003(3) 0.028(3)
C4D 0.061(3) 0.071(3) 0.105(4) -0.006(3) 0.015(3) 0.029(2)
C5A 0.076(3) 0.064(3) 0.092(4) 0.018(3) 0.015(3) 0.025(2)
C5B 0.059(2) 0.070(3) 0.075(3) 0.003(2) 0.016(2) 0.033(2)
C5C 0.065(3) 0.103(4) 0.081(3) 0.025(3) -0.005(2) 0.036(3)
C5D 0.065(3) 0.075(3) 0.097(4) -0.013(3) 0.015(3) 0.030(2)
C6A 0.066(3) 0.060(2) 0.083(3) 0.007(2) 0.011(2) 0.029(2)
C6B 0.049(2) 0.066(3) 0.071(3) 0.006(2) 0.0083(19) 0.0233(19)
C6C 0.061(3) 0.096(4) 0.076(3) 0.021(3) 0.010(2) 0.032(3)
C6D 0.072(3) 0.078(3) 0.086(3) -0.001(3) 0.014(3) 0.033(3)
C7A 0.080(3) 0.056(3) 0.089(4) 0.004(2) 0.006(3) 0.019(2)
C7B 0.049(2) 0.077(3) 0.092(3) -0.004(3) 0.007(2) 0.029(2)
C7C 0.086(4) 0.117(4) 0.098(4) 0.029(3) -0.017(3) 0.041(3)
C7D 0.078(3) 0.110(4) 0.098(4) -0.031(4) 0.008(3) 0.039(3)
C8A 0.072(3) 0.076(3) 0.085(3) 0.009(3) 0.000(3) 0.032(3)
C8B 0.053(2) 0.083(3) 0.075(3) -0.013(2) -0.001(2) 0.031(2)
C8C 0.054(2) 0.071(3) 0.066(3) 0.005(2) 0.0048(19) 0.025(2)
C8D 0.052(2) 0.071(3) 0.100(4) -0.007(3) 0.007(2) 0.028(2)
C9A 0.072(3) 0.066(3) 0.071(3) 0.008(2) -0.007(2) 0.027(2)
C9B 0.055(2) 0.072(3) 0.075(3) -0.017(2) -0.001(2) 0.033(2)
C9C 0.050(2) 0.064(2) 0.069(3) 0.006(2) 0.0021(19) 0.0274(19)
C9D 0.051(2) 0.073(3) 0.081(3) -0.002(2) 0.007(2) 0.032(2)
C10A 0.067(3) 0.074(3) 0.085(3) 0.012(3) -0.008(2) 0.034(2)
C10B 0.064(3) 0.077(3) 0.069(3) -0.015(2) 0.001(2) 0.032(2)
C10C 0.054(2) 0.063(2) 0.079(3) 0.005(2) 0.001(2) 0.030(2)
C10D 0.044(2) 0.072(3) 0.087(3) -0.003(2) 0.006(2) 0.029(2)
C11A 0.064(3) 0.075(3) 0.073(3) 0.001(2) -0.013(2) 0.035(2)
C11B 0.060(2) 0.068(3) 0.066(3) -0.009(2) 0.002(2) 0.028(2)
C11C 0.054(2) 0.061(2) 0.077(3) 0.005(2) 0.001(2) 0.0267(19)
C11D 0.046(2) 0.077(3) 0.077(3) 0.000(2) 0.006(2) 0.032(2)
C23E 0.149(8) 0.184(9) 0.120(7) 0.001(6) -0.025(5) 0.042(7)
C12A 0.061(3) 0.082(3) 0.069(3) 0.004(2) -0.012(2) 0.029(2)
C12B 0.056(2) 0.071(3) 0.070(3) -0.009(2) -0.007(2) 0.028(2)
C12C 0.051(2) 0.058(2) 0.072(3) 0.001(2) -0.0019(19) 0.0219(18)
C12D 0.048(2) 0.068(3) 0.086(3) -0.003(2) -0.003(2) 0.032(2)
C20G 0.105(4) 0.076(3) 0.121(5) -0.007(3) -0.025(3) 0.024(3)
C13A 0.070(3) 0.072(3) 0.065(3) -0.004(2) -0.010(2) 0.031(2)
C13B 0.060(2) 0.074(3) 0.069(3) -0.009(2) -0.001(2) 0.038(2)
C13C 0.045(2) 0.064(2) 0.077(3) 0.006(2) 0.0066(19) 0.0222(18)
C13D 0.049(2) 0.072(3) 0.085(3) 0.005(2) 0.000(2) 0.030(2)
C14A 0.065(3) 0.086(3) 0.064(3) 0.008(2) -0.001(2) 0.032(2)
C14B 0.057(2) 0.072(3) 0.070(3) -0.015(2) -0.005(2) 0.036(2)
C14C 0.055(2) 0.068(3) 0.063(3) 0.006(2) 0.0055(19) 0.023(2)
C14D 0.052(2) 0.072(3) 0.102(4) -0.006(3) 0.003(2) 0.034(2)
C15A 0.065(3) 0.077(3) 0.090(4) -0.004(3) 0.009(3) 0.022(2)
C15B 0.053(2) 0.085(3) 0.069(3) -0.005(2) -0.002(2) 0.035(2)
C15C 0.060(2) 0.084(3) 0.074(3) -0.008(2) -0.001(2) 0.040(2)
C15D 0.064(3) 0.077(3) 0.093(4) 0.005(3) 0.002(3) 0.033(2)
C16A 0.069(3) 0.084(3) 0.059(3) -0.002(2) -0.004(2) 0.029(2)
C16B 0.060(2) 0.067(3) 0.075(3) -0.007(2) -0.008(2) 0.034(2)
C16C 0.051(2) 0.070(3) 0.074(3) -0.002(2) 0.001(2) 0.031(2)
C16D 0.056(2) 0.078(3) 0.105(4) 0.007(3) -0.012(3) 0.034(2)
C17A 0.066(3) 0.089(3) 0.073(3) -0.011(3) -0.014(2) 0.033(3)
C17B 0.067(3) 0.071(3) 0.088(3) -0.012(2) -0.008(2) 0.035(2)
C17C 0.050(2) 0.074(3) 0.087(3) 0.006(2) 0.003(2) 0.031(2)
C18A 0.067(3) 0.084(3) 0.077(3) -0.002(3) -0.006(2) 0.028(3)
C18B 0.078(3) 0.079(3) 0.105(4) -0.009(3) -0.007(3) 0.035(3)
C18C 0.053(2) 0.071(3) 0.081(3) -0.005(2) -0.002(2) 0.027(2)
C18D 0.082(4) 0.106(5) 0.089(5) 0.006(4) -0.010(4) 0.047(4)
C18E 0.082(4) 0.106(5) 0.089(5) 0.006(4) -0.010(4) 0.047(4)
C19A 0.065(3) 0.082(3) 0.089(4) -0.006(3) -0.003(3) 0.023(2)
C19B 0.102(5) 0.091(4) 0.156(7) -0.004(4) -0.030(5) 0.022(3)
C19C 0.072(3) 0.079(3) 0.109(5) 0.004(3) -0.023(3) 0.020(3)
C19D 0.096(5) 0.122(7) 0.129(6) -0.009(5) -0.041(5) 0.051(5)
C19E 0.096(5) 0.122(7) 0.129(6) -0.009(5) -0.041(5) 0.051(5)
C20A 0.067(3) 0.079(3) 0.098(4) 0.008(3) -0.011(3) 0.026(3)
C20B 0.115(6) 0.100(5) 0.151(7) -0.007(4) 0.003(5) 0.026(4)
C20D 0.174(10) 0.211(11) 0.143(7) -0.032(8) -0.079(8) 0.088(9)
C20E 0.174(10) 0.211(11) 0.143(7) -0.032(8) -0.079(8) 0.088(9)
C21A 0.083(4) 0.083(4) 0.110(5) -0.013(3) -0.025(3) 0.034(3)
C21B 0.155(7) 0.108(5) 0.125(6) 0.002(4) -0.004(5) 0.051(5)
C21C 0.120(5) 0.087(3) 0.129(5) -0.007(3) -0.024(4) 0.016(4)
C21D 0.190(11) 0.219(11) 0.169(9) -0.044(9) -0.095(9) 0.094(10)
C21E 0.190(11) 0.219(11) 0.169(9) -0.044(9) -0.095(9) 0.094(10)
C21G 0.120(5) 0.087(3) 0.129(5) -0.007(3) -0.024(4) 0.016(4)
C22A 0.087(4) 0.078(3) 0.114(5) 0.000(3) -0.024(3) 0.032(3)
C22B 0.216(10) 0.103(6) 0.157(8) -0.005(5) 0.023(8) 0.047(6)
C22C 0.134(6) 0.094(4) 0.138(5) -0.005(4) -0.021(5) 0.010(4)
C22G 0.134(6) 0.094(4) 0.138(5) -0.005(4) -0.021(5) 0.010(4)
C23A 0.108(5) 0.083(4) 0.127(5) -0.012(4) -0.042(4) 0.038(4)
C23B 0.39(2) 0.157(10) 0.207(13) 0.003(9) 0.022(14) 0.161(13)
C23C 0.158(8) 0.115(6) 0.164(8) -0.005(6) -0.023(6) 0.001(6)
C23G 0.158(8) 0.115(6) 0.164(8) -0.005(6) -0.023(6) 0.001(6)
O1S 0.263(8) 0.288(8) 0.263(8) 0.009(7) 0.013(7) 0.156(7)
C1S 0.263(8) 0.288(8) 0.263(8) 0.009(7) 0.013(7) 0.156(7)
C2S 0.263(8) 0.288(8) 0.263(8) 0.009(7) 0.013(7) 0.156(7)
C3S 0.263(8) 0.288(8) 0.263(8) 0.009(7) 0.013(7) 0.156(7)
C4S 0.263(8) 0.288(8) 0.263(8) 0.009(7) 0.013(7) 0.156(7)
O1T 0.263(8) 0.288(8) 0.263(8) 0.009(7) 0.013(7) 0.156(7)
C1T 0.263(8) 0.288(8) 0.263(8) 0.009(7) 0.013(7) 0.156(7)
C2T 0.263(8) 0.288(8) 0.263(8) 0.009(7) 0.013(7) 0.156(7)
C3T 0.263(8) 0.288(8) 0.263(8) 0.009(7) 0.013(7) 0.156(7)
C4T 0.263(8) 0.288(8) 0.263(8) 0.009(7) 0.013(7) 0.156(7)
C1SA 0.285(10) 0.277(10) 0.327(12) 0.000(8) 0.008(8) 0.178(8)
C1SB 0.285(10) 0.277(10) 0.327(12) 0.000(8) 0.008(8) 0.178(8)
C2SA 0.285(10) 0.277(10) 0.327(12) 0.000(8) 0.008(8) 0.178(8)
C2SB 0.285(10) 0.277(10) 0.327(12) 0.000(8) 0.008(8) 0.178(8)
C3SA 0.285(10) 0.277(10) 0.327(12) 0.000(8) 0.008(8) 0.178(8)
C3SB 0.285(10) 0.277(10) 0.327(12) 0.000(8) 0.008(8) 0.178(8)
C4SA 0.285(10) 0.277(10) 0.327(12) 0.000(8) 0.008(8) 0.178(8)
C4SB 0.285(10) 0.277(10) 0.327(12) 0.000(8) 0.008(8) 0.178(8)
C5SA 0.285(10) 0.277(10) 0.327(12) 0.000(8) 0.008(8) 0.178(8)
C5SB 0.285(10) 0.277(10) 0.327(12) 0.000(8) 0.008(8) 0.178(8)

loop_
_atom_type_symbol
_atom_type_description
_atom_type_scat_dispersion_real
_atom_type_scat_dispersion_imag
_atom_type_scat_source
C C 0.0181 0.0091 'International Tables Vol C Tables 4.2.6.8 and 6.1.1.4'
H H 0.0000 0.0000 'International Tables Vol C Tables 4.2.6.8 and 6.1.1.4'
Cu Cu -1.9646 0.5888 'International Tables Vol C Tables 4.2.6.8 and 6.1.1.4'
N N 0.0311 0.0180 'International Tables Vol C Tables 4.2.6.8 and 6.1.1.4'
O O 0.0492 0.0322 'International Tables Vol C Tables 4.2.6.8 and 6.1.1.4'

loop_
_geom_angle_atom_site_label_1
_geom_angle_atom_site_label_2
_geom_angle_atom_site_label_3
_geom_angle
_geom_angle_site_symmetry_1
_geom_angle_site_symmetry_3
_geom_angle_publ_flag
Cu4 Cu1 Cu2 90.74(3) . . ?
N1A Cu1 Cu2 136.62(12) . . ?
N1A Cu1 Cu4 45.97(11) . . ?
N1B Cu1 Cu2 44.40(11) . . ?
N1B Cu1 Cu4 135.13(12) . . ?
N1B Cu1 N1A 176.68(16) . . ?
Cu3 Cu2 Cu1 90.18(3) . . ?
N1B Cu2 Cu1 44.27(11) . . ?
N1B Cu2 Cu3 134.44(11) . . ?
N1B Cu2 N1C 179.3(2) . . ?
N1C Cu2 Cu1 135.38(14) . . ?
N1C Cu2 Cu3 45.20(13) . . ?
Cu2 Cu3 Cu4 89.52(3) . . ?
N1C Cu3 Cu2 45.77(12) . . ?
N1C Cu3 Cu4 135.29(12) . . ?
N1D Cu3 Cu2 132.76(13) . . ?
N1D Cu3 Cu4 43.30(12) . . ?
N1D Cu3 N1C 177.50(17) . . ?
Cu1 Cu4 Cu3 89.56(3) . . ?
N1A Cu4 Cu1 46.26(11) . . ?
N1A Cu4 Cu3 135.76(12) . . ?
N1D Cu4 Cu1 131.49(16) . . ?
N1D Cu4 Cu3 41.97(16) . . ?
N1D Cu4 N1A 175.84(18) . . ?
C3D O00B C8D 117.5(4) . . ?
C10A O00F C15D 118.1(4) . . ?
C14D O00G C15D 115.8(4) . . ?
C3A O1A C8A 116.5(4) . . ?
C3B O1B C8B 114.6(3) . . ?
C3C O1C C8C 116.6(4) . . ?
C14A O2A C15A 115.4(4) . . ?
C14B O2B C15B 116.3(3) . . ?
C14C O2C C15C 116.4(4) . . ?
C15A O3A C10B 115.9(4) . . ?
C15B O3B C10C 115.6(3) . . ?
C10D O3C C15C 116.4(3) . . ?
Cu1 N1A H1A 107.9 . . ?
Cu4 N1A Cu1 87.77(16) . . ?
Cu4 N1A H1A 107.9 . . ?
C1A N1A Cu1 116.3(3) . . ?
C1A N1A Cu4 126.8(3) . . ?
C1A N1A H1A 107.9 . . ?
Cu1 N1B Cu2 91.33(16) . . ?
Cu1 N1B H1B 109.4 . . ?
Cu2 N1B H1B 109.4 . . ?
C1B N1B Cu1 118.6(3) . . ?
C1B N1B Cu2 117.5(3) . . ?
C1B N1B H1B 109.4 . . ?
Cu2 N1C H1C 110.9 . . ?
Cu3 N1C Cu2 89.03(18) . . ?
Cu3 N1C H1C 110.9 . . ?
C1C N1C Cu2 111.4(3) . . ?
C1C N1C Cu3 121.6(3) . . ?
C1C N1C H1C 110.9 . . ?
Cu3 N1D Cu4 94.7(2) . . ?
Cu3 N1D H1D 108.6 . . ?
Cu4 N1D H1D 108.6 . . ?
C1D N1D Cu3 118.9(3) . . ?
C1D N1D Cu4 116.6(3) . . ?
C1D N1D H1D 108.6 . . ?
H22A C22E H22B 107.7 . . ?
C23E C22E H22A 108.9 . . ?
C23E C22E H22B 108.8 . . ?
C23E C22E C21E 113.5(16) . . ?
C21E C22E H22A 108.9 . . ?
C21E C22E H22B 108.8 . . ?
N1A C1A C2A 120.7(4) . . ?
C6A C1A N1A 121.8(4) . . ?
C6A C1A C2A 117.5(5) . . ?
N1B C1B C6B 120.7(4) . . ?
C2B C1B N1B 120.8(4) . . ?
C2B C1B C6B 118.5(4) . . ?
C2C C1C N1C 119.0(5) . . ?
C2C C1C C6C 120.6(5) . . ?
C6C C1C N1C 120.4(4) . . ?
C2D C1D N1D 119.5(4) . . ?
C2D C1D C6D 118.6(4) . . ?
C6D C1D N1D 121.9(5) . . ?
C1A C2A H2A 119.3 . . ?
C3A C2A C1A 121.4(4) . . ?
C3A C2A H2A 119.3 . . ?
C1B C2B H2B 119.1 . . ?
C3B C2B C1B 121.9(4) . . ?
C3B C2B H2B 119.1 . . ?
C1C C2C H2C 119.5 . . ?
C3C C2C C1C 121.0(5) . . ?
C3C C2C H2C 119.5 . . ?
C1D C2D H2D 118.6 . . ?
C3D C2D C1D 122.8(5) . . ?
C3D C2D H2D 118.6 . . ?
H20A C20C H20B 107.4 . . ?
C19C C20C H20A 108.3 . . ?
C19C C20C H20B 108.3 . . ?
C21C C20C H20A 108.3 . . ?
C21C C20C H20B 108.3 . . ?
C21C C20C C19C 115.8(8) . . ?
H17A C17D H17B 107.7 . . ?
C16D C17D H17A 108.9 . . ?
C16D C17D H17B 108.9 . . ?
C18D C17D H17A 108.9 . . ?
C18D C17D H17B 108.9 . . ?
C18D C17D C16D 113.2(6) . . ?
H23A C23D H23B 109.5 . . ?
H23A C23D H23C 109.5 . . ?
H23B C23D H23C 109.5 . . ?
C22D C23D H23A 109.5 . . ?
C22D C23D H23B 109.5 . . ?
C22D C23D H23C 109.4 . . ?
C23D C22D H22C 108.7 . . ?
C23D C22D H22D 108.7 . . ?
C23D C22D C21D 114.3(13) . . ?
H22C C22D H22D 107.7 . . ?
C21D C22D H22C 108.7 . . ?
C21D C22D H22D 108.6 . . ?
H17C C17E H17D 105.5 . . ?
C16D C17E H17C 104.0 . . ?
C16D C17E H17D 104.0 . . ?
C18E C17E H17C 104.0 . . ?
C18E C17E H17D 104.0 . . ?
C18E C17E C16D 133.0(10) . . ?
O1A C3A C4A 122.5(5) . . ?
C2A C3A O1A 116.0(4) . . ?
C2A C3A C4A 121.6(5) . . ?
C2B C3B O1B 115.9(4) . . ?
C2B C3B C4B 120.3(4) . . ?
C4B C3B O1B 123.8(4) . . ?
O1C C3C C2C 115.0(4) . . ?
O1C C3C C4C 124.5(5) . . ?
C2C C3C C4C 120.4(5) . . ?
O00B C3D C4D 124.8(4) . . ?
C2D C3D O00B 116.5(4) . . ?
C2D C3D C4D 118.7(5) . . ?
C3A C4A H4A 121.9 . . ?
C5A C4A C3A 116.3(5) . . ?
C5A C4A H4A 121.9 . . ?
C3B C4B H4B 120.9 . . ?
C3B C4B C5B 118.2(4) . . ?
C5B C4B H4B 120.9 . . ?
C3C C4C H4C 121.2 . . ?
C5C C4C C3C 117.6(5) . . ?
C5C C4C H4C 121.2 . . ?
C3D C4D H4D 121.0 . . ?
C5D C4D C3D 117.9(5) . . ?
C5D C4D H4D 121.0 . . ?
C4A C5A H5A 117.9 . . ?
C6A C5A C4A 124.2(5) . . ?
C6A C5A H5A 117.9 . . ?
C4B C5B H5B 118.7 . . ?
C6B C5B C4B 122.7(4) . . ?
C6B C5B H5B 118.7 . . ?
C4C C5C H5C 118.3 . . ?
C6C C5C C4C 123.3(5) . . ?
C6C C5C H5C 118.3 . . ?
C4D C5D H5D 118.1 . . ?
C6D C5D C4D 123.9(5) . . ?
C6D C5D H5D 118.1 . . ?
C1A C6A C7A 121.4(5) . . ?
C5A C6A C1A 119.1(5) . . ?
C5A C6A C7A 119.4(5) . . ?
C1B C6B C7B 120.1(4) . . ?
C5B C6B C1B 118.5(4) . . ?
C5B C6B C7B 121.4(4) . . ?
C1C C6C C7C 121.3(5) . . ?
C5C C6C C1C 117.1(5) . . ?
C5C C6C C7C 121.6(5) . . ?
C1D C6D C7D 120.8(5) . . ?
C5D C6D C1D 118.0(5) . . ?
C5D C6D C7D 121.3(5) . . ?
C6A C7A H7AA 109.5 . . ?
C6A C7A H7AB 109.5 . . ?
C6A C7A H7AC 109.5 . . ?
H7AA C7A H7AB 109.5 . . ?
H7AA C7A H7AC 109.5 . . ?
H7AB C7A H7AC 109.5 . . ?
C6B C7B H7BA 109.5 . . ?
C6B C7B H7BB 109.5 . . ?
C6B C7B H7BC 109.5 . . ?
H7BA C7B H7BB 109.5 . . ?
H7BA C7B H7BC 109.5 . . ?
H7BB C7B H7BC 109.5 . . ?
C6C C7C H7CA 109.5 . . ?
C6C C7C H7CB 109.5 . . ?
C6C C7C H7CC 109.5 . . ?
H7CA C7C H7CB 109.5 . . ?
H7CA C7C H7CC 109.5 . . ?
H7CB C7C H7CC 109.5 . . ?
C6D C7D H7DA 109.5 . . ?
C6D C7D H7DB 109.5 . . ?
C6D C7D H7DC 109.5 . . ?
H7DA C7D H7DB 109.5 . . ?
H7DA C7D H7DC 109.5 . . ?
H7DB C7D H7DC 109.5 . . ?
O1A C8A H8AA 110.5 . . ?
O1A C8A H8AB 110.5 . . ?
O1A C8A C9A 106.2(4) . . ?
H8AA C8A H8AB 108.7 . . ?
C9A C8A H8AA 110.5 . . ?
C9A C8A H8AB 110.5 . . ?
O1B C8B H8BA 110.2 . . ?
O1B C8B H8BB 110.2 . . ?
O1B C8B C9B 107.7(4) . . ?
H8BA C8B H8BB 108.5 . . ?
C9B C8B H8BA 110.2 . . ?
C9B C8B H8BB 110.2 . . ?
O1C C8C H8CA 110.2 . . ?
O1C C8C H8CB 110.2 . . ?
O1C C8C C9C 107.7(4) . . ?
H8CA C8C H8CB 108.5 . . ?
C9C C8C H8CA 110.2 . . ?
C9C C8C H8CB 110.2 . . ?
O00B C8D H8DA 110.2 . . ?
O00B C8D H8DB 110.2 . . ?
O00B C8D C9D 107.4(4) . . ?
H8DA C8D H8DB 108.5 . . ?
C9D C8D H8DA 110.2 . . ?
C9D C8D H8DB 110.2 . . ?
C10A C9A C8A 119.9(5) . . ?
C14A C9A C8A 121.7(5) . . ?
C14A C9A C10A 118.4(5) . . ?
C10B C9B C8B 121.2(5) . . ?
C10B C9B C14B 118.9(4) . . ?
C14B C9B C8B 119.9(5) . . ?
C10C C9C C8C 119.9(4) . . ?
C10C C9C C14C 118.1(4) . . ?
C14C C9C C8C 122.0(4) . . ?
C10D C9D C8D 120.3(5) . . ?
C14D C9D C8D 122.2(5) . . ?
C14D C9D C10D 117.5(5) . . ?
O00F C10A C9A 117.5(4) . . ?
C11A C10A O00F 121.2(5) . . ?
C11A C10A C9A 121.3(5) . . ?
C9B C10B O3A 117.2(4) . . ?
C9B C10B C11B 123.1(5) . . ?
C11B C10B O3A 119.7(5) . . ?
C9C C10C O3B 117.7(4) . . ?
C9C C10C C11C 122.6(4) . . ?
C11C C10C O3B 119.7(4) . . ?
C9D C10D O3C 116.9(4) . . ?
C11D C10D O3C 120.3(4) . . ?
C11D C10D C9D 122.8(5) . . ?
C10A C11A C12A 118.5(5) . . ?
C10A C11A C16D 120.0(5) . . ?
C12A C11A C16D 121.4(4) . . ?
C10B C11B C16A 121.3(4) . . ?
C12B C11B C10B 116.5(5) . . ?
C12B C11B C16A 122.1(4) . . ?
C10C C11C C16B 120.1(4) . . ?
C12C C11C C10C 117.3(4) . . ?
C12C C11C C16B 122.4(4) . . ?
C10D C11D C12D 117.1(5) . . ?
C10D C11D C16C 121.3(4) . . ?
C12D C11D C16C 121.6(4) . . ?
C22E C23E H23D 107.9 . . ?
C22E C23E H23E 109.0 . . ?
C22E C23E H23F 108.8 . . ?
H23D C23E H23E 109.2 . . ?
H23D C23E H23F 109.0 . . ?
H23E C23E H23F 112.8 . . ?
C11A C12A H12A 119.2 . . ?
C13A C12A C11A 121.6(5) . . ?
C13A C12A H12A 119.2 . . ?
C11B C12B H12B 118.2 . . ?
C11B C12B C13B 123.6(4) . . ?
C13B C12B H12B 118.2 . . ?
C11C C12C H12C 118.8 . . ?
C11C C12C C13C 122.4(4) . . ?
C13C C12C H12C 118.8 . . ?
C11D C12D H12D 118.9 . . ?
C13D C12D C11D 122.3(5) . . ?
C13D C12D H12D 118.9 . . ?
H20C C20G H20D 107.9 . . ?
C19C C20G H20C 109.3 . . ?
C19C C20G H20D 109.3 . . ?
C19C C20G C21G 111.4(8) . . ?
C21G C20G H20C 109.4 . . ?
C21G C20G H20D 109.4 . . ?
C12A C13A C14A 118.2(5) . . ?
C12A C13A C16A 121.3(5) . . ?
C14A C13A C16A 120.3(5) . . ?
C12B C13B C14B 116.6(4) . . ?
C12B C13B C16B 123.5(4) . . ?
C14B C13B C16B 119.8(4) . . ?
C12C C13C C16C 121.2(4) . . ?
C14C C13C C12C 118.3(4) . . ?
C14C C13C C16C 120.4(4) . . ?
C12D C13D C16D 121.9(5) . . ?
C14D C13D C12D 117.8(5) . . ?
C14D C13D C16D 120.3(5) . . ?
O2A C14A C13A 120.3(5) . . ?
C9A C14A O2A 117.6(5) . . ?
C9A C14A C13A 122.1(5) . . ?
O2B C14B C9B 118.7(4) . . ?
O2B C14B C13B 119.6(4) . . ?
C9B C14B C13B 121.3(4) . . ?
O2C C14C C9C 117.6(4) . . ?
C13C C14C O2C 121.2(4) . . ?
C13C C14C C9C 121.1(4) . . ?
C9D C14D O00G 116.7(5) . . ?
C13D C14D O00G 120.7(5) . . ?
C13D C14D C9D 122.5(5) . . ?
O2A C15A O3A 111.3(4) . . ?
O2A C15A H15A 109.4 . . ?
O2A C15A H15B 109.4 . . ?
O3A C15A H15A 109.4 . . ?
O3A C15A H15B 109.4 . . ?
H15A C15A H15B 108.0 . . ?
O2B C15B H15C 109.2 . . ?
O2B C15B H15D 109.2 . . ?
O3B C15B O2B 112.1(4) . . ?
O3B C15B H15C 109.2 . . ?
O3B C15B H15D 109.2 . . ?
H15C C15B H15D 107.9 . . ?
O2C C15C O3C 109.9(4) . . ?
O2C C15C H15E 109.7 . . ?
O2C C15C H15F 109.7 . . ?
O3C C15C H15E 109.7 . . ?
O3C C15C H15F 109.7 . . ?
H15E C15C H15F 108.2 . . ?
O00F C15D O00G 110.9(4) . . ?
O00F C15D H15G 109.5 . . ?
O00F C15D H15H 109.5 . . ?
O00G C15D H15G 109.5 . . ?
O00G C15D H15H 109.5 . . ?
H15G C15D H15H 108.0 . . ?
C11B C16A C13A 108.9(4) . . ?
C11B C16A H16A 107.2 . . ?
C11B C16A C17A 113.4(4) . . ?
C13A C16A H16A 107.2 . . ?
C13A C16A C17A 112.6(4) . . ?
C17A C16A H16A 107.2 . . ?
C11C C16B H16B 107.0 . . ?
C13B C16B C11C 107.2(4) . . ?
C13B C16B H16B 107.0 . . ?
C13B C16B C17B 114.8(4) . . ?
C17B C16B C11C 113.5(4) . . ?
C17B C16B H16B 107.0 . . ?
C11D C16C C13C 108.9(3) . . ?
C11D C16C H16C 107.0 . . ?
C11D C16C C17C 113.4(4) . . ?
C13C C16C H16C 107.0 . . ?
C17C C16C C13C 113.0(4) . . ?
C17C C16C H16C 107.0 . . ?
C17D C16D C11A 116.0(5) . . ?
C17D C16D C13D 113.3(5) . . ?
C17D C16D H16D 106.9 . . ?
C17E C16D C11A 116.0(5) . . ?
C17E C16D C13D 113.3(5) . . ?
C17E C16D H16E 106.9 . . ?
C11A C16D C13D 106.5(4) . . ?
C11A C16D H16D 106.8 . . ?
C11A C16D H16E 106.8 . . ?
C13D C16D H16D 106.9 . . ?
C13D C16D H16E 106.9 . . ?
C16A C17A H17E 109.0 . . ?
C16A C17A H17F 109.0 . . ?
C16A C17A C18A 113.0(4) . . ?
H17E C17A H17F 107.8 . . ?
C18A C17A H17E 109.0 . . ?
C18A C17A H17F 109.0 . . ?
C16B C17B H17G 109.1 . . ?
C16B C17B H17H 109.1 . . ?
H17G C17B H17H 107.8 . . ?
C18B C17B C16B 112.6(5) . . ?
C18B C17B H17G 109.1 . . ?
C18B C17B H17H 109.1 . . ?
C16C C17C H17I 108.6 . . ?
C16C C17C H17J 108.6 . . ?
H17I C17C H17J 107.6 . . ?
C18C C17C C16C 114.8(4) . . ?
C18C C17C H17I 108.6 . . ?
C18C C17C H17J 108.6 . . ?
C17A C18A H18A 109.4 . . ?
C17A C18A H18B 109.3 . . ?
H18A C18A H18B 108.0 . . ?
C19A C18A C17A 111.4(4) . . ?
C19A C18A H18A 109.4 . . ?
C19A C18A H18B 109.3 . . ?
C17B C18B H18C 108.9 . . ?
C17B C18B H18D 108.9 . . ?
C17B C18B C19B 113.2(6) . . ?
H18C C18B H18D 107.8 . . ?
C19B C18B H18C 108.9 . . ?
C19B C18B H18D 109.0 . . ?
C17C C18C H18E 109.3 . . ?
C17C C18C H18F 109.3 . . ?
H18E C18C H18F 107.9 . . ?
C19C C18C C17C 111.8(4) . . ?
C19C C18C H18E 109.3 . . ?
C19C C18C H18F 109.3 . . ?
C17D C18D H18G 108.8 . . ?
C17D C18D H18H 108.8 . . ?
C17D C18D C19D 113.8(8) . . ?
H18G C18D H18H 107.7 . . ?
C19D C18D H18G 108.8 . . ?
C19D C18D H18H 108.8 . . ?
C17E C18E H18I 106.7 . . ?
C17E C18E H18J 106.7 . . ?
C17E C18E C19E 122.5(16) . . ?
H18I C18E H18J 106.6 . . ?
C19E C18E H18I 106.7 . . ?
C19E C18E H18J 106.7 . . ?
C18A C19A H19A 109.1 . . ?
C18A C19A H19B 109.1 . . ?
C18A C19A C20A 112.5(5) . . ?
H19A C19A H19B 107.8 . . ?
C20A C19A H19A 109.1 . . ?
C20A C19A H19B 109.1 . . ?
C18B C19B H19C 108.7 . . ?
C18B C19B H19D 108.7 . . ?
H19C C19B H19D 107.6 . . ?
C20B C19B C18B 114.1(7) . . ?
C20B C19B H19C 108.7 . . ?
C20B C19B H19D 108.7 . . ?
C20C C19C H19E 108.2 . . ?
C20C C19C H19F 108.2 . . ?
C20G C19C H19G 108.2 . . ?
C20G C19C H19H 108.2 . . ?
C18C C19C C20C 116.3(5) . . ?
C18C C19C C20G 116.3(5) . . ?
C18C C19C H19E 108.2 . . ?
C18C C19C H19F 108.2 . . ?
C18C C19C H19G 108.2 . . ?
C18C C19C H19H 108.2 . . ?
H19E C19C H19F 107.4 . . ?
H19G C19C H19H 107.4 . . ?
C18D C19D H19I 108.3 . . ?
C18D C19D H19J 108.3 . . ?
H19I C19D H19J 107.4 . . ?
C20D C19D C18D 115.9(10) . . ?
C20D C19D H19I 108.3 . . ?
C20D C19D H19J 108.3 . . ?
C18E C19E H19K 109.0 . . ?
C18E C19E H19L 109.0 . . ?
H19K C19E H19L 107.8 . . ?
C20E C19E C18E 113.1(19) . . ?
C20E C19E H19K 109.0 . . ?
C20E C19E H19L 108.9 . . ?
C19A C20A H20E 108.9 . . ?
C19A C20A H20F 108.9 . . ?
H20E C20A H20F 107.7 . . ?
C21A C20A C19A 113.5(5) . . ?
C21A C20A H20E 108.9 . . ?
C21A C20A H20F 108.9 . . ?
C19B C20B H20G 108.8 . . ?
C19B C20B H20H 108.8 . . ?
H20G C20B H20H 107.7 . . ?
C21B C20B C19B 113.7(8) . . ?
C21B C20B H20G 108.8 . . ?
C21B C20B H20H 108.8 . . ?
C19D C20D H20I 108.6 . . ?
C19D C20D H20J 108.6 . . ?
C19D C20D C21D 114.7(13) . . ?
H20I C20D H20J 107.6 . . ?
C21D C20D H20I 108.6 . . ?
C21D C20D H20J 108.6 . . ?
C19E C20E H20K 103.4 . . ?
C19E C20E H20L 103.4 . . ?
H20K C20E H20L 105.2 . . ?
C21E C20E C19E 135(3) . . ?
C21E C20E H20K 103.5 . . ?
C21E C20E H20L 103.4 . . ?
C20A C21A H21A 108.4 . . ?
C20A C21A H21B 108.5 . . ?
H21A C21A H21B 107.5 . . ?
C22A C21A C20A 115.3(5) . . ?
C22A C21A H21A 108.5 . . ?
C22A C21A H21B 108.5 . . ?
C20B C21B H21C 108.6 . . ?
C20B C21B H21D 108.7 . . ?
C20B C21B C22B 114.4(9) . . ?
H21C C21B H21D 107.6 . . ?
C22B C21B H21C 108.6 . . ?
C22B C21B H21D 108.7 . . ?
C20C C21C H21E 108.8 . . ?
C20C C21C H21F 108.8 . . ?
C20C C21C C22C 113.8(10) . . ?
H21E C21C H21F 107.7 . . ?
C22C C21C H21E 108.8 . . ?
C22C C21C H21F 108.8 . . ?
C22D C21D C20D 113.9(14) . . ?
C22D C21D H21G 108.8 . . ?
C22D C21D H21H 108.7 . . ?
C20D C21D H21G 108.8 . . ?
C20D C21D H21H 108.7 . . ?
H21G C21D H21H 107.7 . . ?
C22E C21E C20E 115(2) . . ?
C22E C21E H21I 108.7 . . ?
C22E C21E H21J 108.5 . . ?
C20E C21E H21I 108.7 . . ?
C20E C21E H21J 108.5 . . ?
H21I C21E H21J 107.6 . . ?
C20G C21G H21K 108.4 . . ?
C20G C21G H21L 108.4 . . ?
H21K C21G H21L 107.5 . . ?
C22G C21G C20G 115.5(12) . . ?
C22G C21G H21K 108.4 . . ?
C22G C21G H21L 108.4 . . ?
C21A C22A H22E 108.9 . . ?
C21A C22A H22F 108.9 . . ?
C21A C22A C23A 113.5(6) . . ?
H22E C22A H22F 107.7 . . ?
C23A C22A H22E 108.9 . . ?
C23A C22A H22F 108.8 . . ?
C21B C22B H22G 109.7 . . ?
C21B C22B H22H 109.7 . . ?
C21B C22B C23B 109.8(10) . . ?
H22G C22B H22H 108.2 . . ?
C23B C22B H22G 109.7 . . ?
C23B C22B H22H 109.7 . . ?
C21C C22C H22I 109.4 . . ?
C21C C22C H22J 109.4 . . ?
H22I C22C H22J 108.0 . . ?
C23C C22C C21C 111.1(11) . . ?
C23C C22C H22I 109.4 . . ?
C23C C22C H22J 109.4 . . ?
C21G C22G H22K 109.2 . . ?
C21G C22G H22L 109.1 . . ?
H22K C22G H22L 107.9 . . ?
C23G C22G C21G 112.3(13) . . ?
C23G C22G H22K 109.1 . . ?
C23G C22G H22L 109.1 . . ?
C22A C23A H23G 109.5 . . ?
C22A C23A H23H 109.5 . . ?
C22A C23A H23I 109.5 . . ?
H23G C23A H23H 109.5 . . ?
H23G C23A H23I 109.5 . . ?
H23H C23A H23I 109.5 . . ?
C22B C23B H23J 109.5 . . ?
C22B C23B H23K 109.5 . . ?
C22B C23B H23L 109.4 . . ?
H23J C23B H23K 109.5 . . ?
H23J C23B H23L 109.5 . . ?
H23K C23B H23L 109.5 . . ?
C22C C23C H23M 109.5 . . ?
C22C C23C H23N 109.5 . . ?
C22C C23C H23O 109.5 . . ?
H23M C23C H23N 109.5 . . ?
H23M C23C H23O 109.5 . . ?
H23N C23C H23O 109.5 . . ?
C22G C23G H23P 109.5 . . ?
C22G C23G H23Q 109.5 . . ?
C22G C23G H23R 109.5 . . ?
H23P C23G H23Q 109.5 . . ?
H23P C23G H23R 109.5 . . ?
H23Q C23G H23R 109.5 . . ?
C4S O1S C1S 106.9(12) . . ?
O1S C1S H1SG 110.1 . . ?
O1S C1S H1SH 110.2 . . ?
O1S C1S C2S 107.9(13) . . ?
H1SG C1S H1SH 108.4 . . ?
C2S C1S H1SG 110.1 . . ?
C2S C1S H1SH 110.1 . . ?
C1S C2S H2SE 111.9 . . ?
C1S C2S H2SF 111.8 . . ?
C1S C2S C3S 99.6(12) . . ?
H2SE C2S H2SF 109.6 . . ?
C3S C2S H2SE 111.9 . . ?
C3S C2S H2SF 111.8 . . ?
C2S C3S H3SE 111.4 . . ?
C2S C3S H3SF 111.4 . . ?
H3SE C3S H3SF 109.2 . . ?
C4S C3S C2S 101.9(11) . . ?
C4S C3S H3SE 111.4 . . ?
C4S C3S H3SF 111.3 . . ?
O1S C4S C3S 108.7(13) . . ?
O1S C4S H4SE 109.9 . . ?
O1S C4S H4SF 110.0 . . ?
C3S C4S H4SE 109.9 . . ?
C3S C4S H4SF 110.0 . . ?
H4SE C4S H4SF 108.3 . . ?
C4T O1T C1T 108.5(18) . . ?
O1T C1T H1TA 111.5 . . ?
O1T C1T H1TB 111.7 . . ?
O1T C1T C2T 100.8(15) . . ?
H1TA C1T H1TB 109.4 . . ?
C2T C1T H1TA 111.7 . . ?
C2T C1T H1TB 111.6 . . ?
C1T C2T H2TA 112.0 . . ?
C1T C2T H2TB 111.9 . . ?
H2TA C2T H2TB 109.7 . . ?
C3T C2T C1T 99.0(14) . . ?
C3T C2T H2TA 112.1 . . ?
C3T C2T H2TB 111.9 . . ?
C2T C3T H3TA 111.4 . . ?
C2T C3T H3TB 111.1 . . ?
C2T C3T C4T 102.7(13) . . ?
H3TA C3T H3TB 109.1 . . ?
C4T C3T H3TA 111.2 . . ?
C4T C3T H3TB 111.2 . . ?
O1T C4T C3T 106.7(13) . . ?
O1T C4T H4TA 110.4 . . ?
O1T C4T H4TB 110.4 . . ?
C3T C4T H4TA 110.4 . . ?
C3T C4T H4TB 110.4 . . ?
H4TA C4T H4TB 108.6 . . ?
H1SA C1SA H1SB 109.5 . . ?
H1SA C1SA H1SC 109.5 . . ?
H1SB C1SA H1SC 109.5 . . ?
C2SA C1SA H1SA 109.5 . . ?
C2SA C1SA H1SB 109.4 . . ?
C2SA C1SA H1SC 109.5 . . ?
H1SD C1SB H1SE 108.3 . . ?
H1SD C1SB H1SF 108.2 . . ?
H1SE C1SB H1SF 108.3 . . ?
C2SB C1SB H1SD 110.2 . . ?
C2SB C1SB H1SE 110.8 . . ?
C2SB C1SB H1SF 111.0 . . ?
C1SA C2SA H2SA 108.7 . . ?
C1SA C2SA H2SB 108.6 . . ?
C1SA C2SA C3SA 114.2(17) . . ?
H2SA C2SA H2SB 107.6 . . ?
C3SA C2SA H2SA 108.8 . . ?
C3SA C2SA H2SB 108.7 . . ?
C1SB C2SB H2SC 107.2 . . ?
C1SB C2SB H2SD 107.8 . . ?
C1SB C2SB C3SB 119(2) . . ?
H2SC C2SB H2SD 107.0 . . ?
C3SB C2SB H2SC 107.6 . . ?
C3SB C2SB H2SD 107.6 . . ?
C2SA C3SA H3SA 108.0 . . ?
C2SA C3SA H3SB 107.8 . . ?
H3SA C3SA H3SB 107.2 . . ?
C4SA C3SA C2SA 117.5(19) . . ?
C4SA C3SA H3SA 108.0 . . ?
C4SA C3SA H3SB 107.9 . . ?
C2SB C3SB H3SC 108.8 . . ?
C2SB C3SB H3SD 108.7 . . ?
C2SB C3SB C4SB 114(2) . . ?
H3SC C3SB H3SD 107.6 . . ?
C4SB C3SB H3SC 108.6 . . ?
C4SB C3SB H3SD 108.7 . . ?
C3SA C4SA H4SA 107.9 . . ?
C3SA C4SA H4SB 108.0 . . ?
C3SA C4SA C5SA 117.4(19) . . ?
H4SA C4SA H4SB 107.2 . . ?
C5SA C4SA H4SA 108.0 . . ?
C5SA C4SA H4SB 107.9 . . ?
C3SB C4SB H4SC 109.5 . . ?
C3SB C4SB H4SD 109.3 . . ?
C3SB C4SB C5SB 111.1(19) . . ?
H4SC C4SB H4SD 108.0 . . ?
C5SB C4SB H4SC 109.4 . . ?
C5SB C4SB H4SD 109.4 . . ?
C4SA C5SA H5SA 110.0 . . ?
C4SA C5SA H5SB 109.9 . . ?
C4SA C5SA H5SC 109.9 . . ?
H5SA C5SA H5SB 109.0 . . ?
H5SA C5SA H5SC 109.0 . . ?
H5SB C5SA H5SC 109.0 . . ?
C4SB C5SB H5SD 109.5 . . ?
C4SB C5SB H5SE 109.5 . . ?
C4SB C5SB H5SF 109.6 . . ?
H5SD C5SB H5SE 109.4 . . ?
H5SD C5SB H5SF 109.4 . . ?
H5SE C5SB H5SF 109.4 . . ?

loop_
_geom_bond_atom_site_label_1
_geom_bond_atom_site_label_2
_geom_bond_distance
_geom_bond_site_symmetry_2
_geom_bond_publ_flag
Cu1 Cu2 2.7051(10) . ?
Cu1 Cu4 2.6404(9) . ?
Cu1 N1A 1.909(4) . ?
Cu1 N1B 1.889(4) . ?
Cu2 Cu3 2.6548(10) . ?
Cu2 N1B 1.893(4) . ?
Cu2 N1C 1.903(4) . ?
Cu3 Cu4 2.7477(10) . ?
Cu3 N1C 1.884(4) . ?
Cu3 N1D 1.844(5) . ?
Cu4 N1A 1.900(4) . ?
Cu4 N1D 1.891(4) . ?
O00B C3D 1.384(6) . ?
O00B C8D 1.436(5) . ?
O00F C10A 1.381(6) . ?
O00F C15D 1.416(6) . ?
O00G C14D 1.412(6) . ?
O00G C15D 1.418(6) . ?
O1A C3A 1.394(5) . ?
O1A C8A 1.424(6) . ?
O1B C3B 1.388(5) . ?
O1B C8B 1.437(6) . ?
O1C C3C 1.371(5) . ?
O1C C8C 1.432(5) . ?
O2A C14A 1.387(6) . ?
O2A C15A 1.408(7) . ?
O2B C14B 1.376(6) . ?
O2B C15B 1.436(6) . ?
O2C C14C 1.395(6) . ?
O2C C15C 1.401(6) . ?
O3A C10B 1.418(6) . ?
O3A C15A 1.415(6) . ?
O3B C10C 1.412(5) . ?
O3B C15B 1.409(6) . ?
O3C C10D 1.400(6) . ?
O3C C15C 1.455(5) . ?
N1A H1A 1.0000 . ?
N1A C1A 1.403(6) . ?
N1B H1B 1.0000 . ?
N1B C1B 1.402(6) . ?
N1C H1C 1.0000 . ?
N1C C1C 1.442(6) . ?
N1D H1D 1.0000 . ?
N1D C1D 1.448(6) . ?
C22E H22A 0.9900 . ?
C22E H22B 0.9900 . ?
C22E C23E 1.452(10) . ?
C22E C21E 1.454(18) . ?
C1A C2A 1.429(6) . ?
C1A C6A 1.400(7) . ?
C1B C2B 1.387(6) . ?
C1B C6B 1.420(6) . ?
C1C C2C 1.383(7) . ?
C1C C6C 1.404(7) . ?
C1D C2D 1.373(7) . ?
C1D C6D 1.403(7) . ?
C2A H2A 0.9500 . ?
C2A C3A 1.355(7) . ?
C2B H2B 0.9500 . ?
C2B C3B 1.381(6) . ?
C2C H2C 0.9500 . ?
C2C C3C 1.376(7) . ?
C2D H2D 0.9500 . ?
C2D C3D 1.370(6) . ?
C20C H20A 0.9900 . ?
C20C H20B 0.9900 . ?
C20C C19C 1.511(8) . ?
C20C C21C 1.509(11) . ?
C17D H17A 0.9900 . ?
C17D H17B 0.9900 . ?
C17D C16D 1.509(7) . ?
C17D C18D 1.451(9) . ?
C23D H23A 0.9800 . ?
C23D H23B 0.9800 . ?
C23D H23C 0.9800 . ?
C23D C22D 1.452(10) . ?
C22D H22C 0.9891 . ?
C22D H22D 0.9900 . ?
C22D C21D 1.454(15) . ?
C17E H17C 0.9897 . ?
C17E H17D 0.9897 . ?
C17E C16D 1.509(7) . ?
C17E C18E 1.371(13) . ?
C3A C4A 1.402(7) . ?
C3B C4B 1.381(6) . ?
C3C C4C 1.399(7) . ?
C3D C4D 1.402(7) . ?
C4A H4A 0.9500 . ?
C4A C5A 1.388(8) . ?
C4B H4B 0.9500 . ?
C4B C5B 1.396(7) . ?
C4C H4C 0.9500 . ?
C4C C5C 1.395(7) . ?
C4D H4D 0.9500 . ?
C4D C5D 1.368(8) . ?
C5A H5A 0.9500 . ?
C5A C6A 1.371(8) . ?
C5B H5B 0.9500 . ?
C5B C6B 1.378(7) . ?
C5C H5C 0.9500 . ?
C5C C6C 1.389(8) . ?
C5D H5D 0.9500 . ?
C5D C6D 1.364(7) . ?
C6A C7A 1.528(7) . ?
C6B C7B 1.512(6) . ?
C6C C7C 1.524(8) . ?
C6D C7D 1.500(8) . ?
C7A H7AA 0.9800 . ?
C7A H7AB 0.9800 . ?
C7A H7AC 0.9800 . ?
C7B H7BA 0.9800 . ?
C7B H7BB 0.9800 . ?
C7B H7BC 0.9800 . ?
C7C H7CA 0.9800 . ?
C7C H7CB 0.9800 . ?
C7C H7CC 0.9800 . ?
C7D H7DA 0.9800 . ?
C7D H7DB 0.9800 . ?
C7D H7DC 0.9800 . ?
C8A H8AA 0.9900 . ?
C8A H8AB 0.9900 . ?
C8A C9A 1.512(7) . ?
C8B H8BA 0.9900 . ?
C8B H8BB 0.9900 . ?
C8B C9B 1.502(6) . ?
C8C H8CA 0.9900 . ?
C8C H8CB 0.9900 . ?
C8C C9C 1.491(6) . ?
C8D H8DA 0.9900 . ?
C8D H8DB 0.9900 . ?
C8D C9D 1.484(7) . ?
C9A C10A 1.414(7) . ?
C9A C14A 1.382(8) . ?
C9B C10B 1.374(7) . ?
C9B C14B 1.377(7) . ?
C9C C10C 1.371(7) . ?
C9C C14C 1.406(6) . ?
C9D C10D 1.392(7) . ?
C9D C14D 1.387(7) . ?
C10A C11A 1.377(7) . ?
C10B C11B 1.392(6) . ?
C10C C11C 1.398(7) . ?
C10D C11D 1.381(7) . ?
C11A C12A 1.416(7) . ?
C11A C16D 1.530(7) . ?
C11B C12B 1.377(7) . ?
C11B C16A 1.523(7) . ?
C11C C12C 1.382(6) . ?
C11C C16B 1.538(7) . ?
C11D C12D 1.406(7) . ?
C11D C16C 1.529(7) . ?
C23E H23D 1.0034 . ?
C23E H23E 0.9553 . ?
C23E H23F 0.9644 . ?
C12A H12A 0.9500 . ?
C12A C13A 1.381(7) . ?
C12B H12B 0.9500 . ?
C12B C13B 1.399(7) . ?
C12C H12C 0.9500 . ?
C12C C13C 1.390(6) . ?
C12D H12D 0.9500 . ?
C12D C13D 1.385(7) . ?
C20G H20C 0.9902 . ?
C20G H20D 0.9903 . ?
C20G C19C 1.511(8) . ?
C20G C21G 1.562(13) . ?
C13A C14A 1.400(7) . ?
C13A C16A 1.541(7) . ?
C13B C14B 1.414(6) . ?
C13B C16B 1.505(7) . ?
C13C C14C 1.387(6) . ?
C13C C16C 1.541(6) . ?
C13D C14D 1.383(7) . ?
C13D C16D 1.531(7) . ?
C15A H15A 0.9900 . ?
C15A H15B 0.9900 . ?
C15B H15C 0.9900 . ?
C15B H15D 0.9900 . ?
C15C H15E 0.9900 . ?
C15C H15F 0.9900 . ?
C15D H15G 0.9900 . ?
C15D H15H 0.9900 . ?
C16A H16A 1.0000 . ?
C16A C17A 1.550(7) . ?
C16B H16B 1.0000 . ?
C16B C17B 1.521(6) . ?
C16C H16C 1.0000 . ?
C16C C17C 1.533(6) . ?
C16D H16D 1.0000 . ?
C16D H16E 1.0000 . ?
C17A H17E 0.9900 . ?
C17A H17F 0.9900 . ?
C17A C18A 1.558(8) . ?
C17B H17G 0.9900 . ?
C17B H17H 0.9900 . ?
C17B C18B 1.458(8) . ?
C17C H17I 0.9900 . ?
C17C H17J 0.9900 . ?
C17C C18C 1.523(6) . ?
C18A H18A 0.9900 . ?
C18A H18B 0.9900 . ?
C18A C19A 1.529(7) . ?
C18B H18C 0.9900 . ?
C18B H18D 0.9900 . ?
C18B C19B 1.541(8) . ?
C18C H18E 0.9900 . ?
C18C H18F 0.9900 . ?
C18C C19C 1.502(6) . ?
C18D H18G 0.9900 . ?
C18D H18H 0.9900 . ?
C18D C19D 1.491(11) . ?
C18E H18I 0.9900 . ?
C18E H18J 0.9900 . ?
C18E C19E 1.494(16) . ?
C19A H19A 0.9900 . ?
C19A H19B 0.9900 . ?
C19A C20A 1.546(8) . ?
C19B H19C 0.9900 . ?
C19B H19D 0.9900 . ?
C19B C20B 1.531(11) . ?
C19C H19E 0.9900 . ?
C19C H19F 0.9900 . ?
C19C H19G 0.9900 . ?
C19C H19H 0.9900 . ?
C19D H19I 0.9900 . ?
C19D H19J 0.9900 . ?
C19D C20D 1.490(13) . ?
C19E H19K 0.9900 . ?
C19E H19L 0.9900 . ?
C19E C20E 1.480(18) . ?
C20A H20E 0.9900 . ?
C20A H20F 0.9900 . ?
C20A C21A 1.524(7) . ?
C20B H20G 0.9900 . ?
C20B H20H 0.9900 . ?
C20B C21B 1.495(12) . ?
C20D H20I 0.9900 . ?
C20D H20J 0.9900 . ?
C20D C21D 1.523(15) . ?
C20E H20K 0.9900 . ?
C20E H20L 0.9900 . ?
C20E C21E 1.473(18) . ?
C21A H21A 0.9900 . ?
C21A H21B 0.9900 . ?
C21A C22A 1.515(9) . ?
C21B H21C 0.9900 . ?
C21B H21D 0.9900 . ?
C21B C22B 1.519(12) . ?
C21C H21E 0.9900 . ?
C21C H21F 0.9900 . ?
C21C C22C 1.534(12) . ?
C21D H21G 0.9900 . ?
C21D H21H 0.9900 . ?
C21E H21I 0.9900 . ?
C21E H21J 0.9900 . ?
C21G H21K 0.9900 . ?
C21G H21L 0.9900 . ?
C21G C22G 1.550(15) . ?
C22A H22E 0.9900 . ?
C22A H22F 0.9900 . ?
C22A C23A 1.523(8) . ?
C22B H22G 0.9900 . ?
C22B H22H 0.9900 . ?
C22B C23B 1.703(17) . ?
C22C H22I 0.9900 . ?
C22C H22J 0.9900 . ?
C22C C23C 1.523(12) . ?
C22G H22K 0.9900 . ?
C22G H22L 0.9900 . ?
C22G C23G 1.513(16) . ?
C23A H23G 0.9800 . ?
C23A H23H 0.9800 . ?
C23A H23I 0.9800 . ?
C23B H23J 0.9800 . ?
C23B H23K 0.9800 . ?
C23B H23L 0.9800 . ?
C23C H23M 0.9800 . ?
C23C H23N 0.9800 . ?
C23C H23O 0.9800 . ?
C23G H23P 0.9800 . ?
C23G H23Q 0.9800 . ?
C23G H23R 0.9800 . ?
O1S C1S 1.439(17) . ?
O1S C4S 1.427(16) . ?
C1S H1SG 0.9900 . ?
C1S H1SH 0.9900 . ?
C1S C2S 1.501(16) . ?
C2S H2SE 0.9900 . ?
C2S H2SF 0.9900 . ?
C2S C3S 1.552(17) . ?
C3S H3SE 0.9900 . ?
C3S H3SF 0.9900 . ?
C3S C4S 1.511(16) . ?
C4S H4SE 0.9900 . ?
C4S H4SF 0.9900 . ?
O1T C1T 1.450(19) . ?
O1T C4T 1.426(18) . ?
C1T H1TA 0.9900 . ?
C1T H1TB 0.9900 . ?
C1T C2T 1.569(19) . ?
C2T H2TA 0.9900 . ?
C2T H2TB 0.9900 . ?
C2T C3T 1.541(18) . ?
C3T H3TA 0.9900 . ?
C3T H3TB 0.9900 . ?
C3T C4T 1.546(17) . ?
C4T H4TA 0.9900 . ?
C4T H4TB 0.9900 . ?
C1SA H1SA 0.9801 . ?
C1SA H1SB 0.9801 . ?
C1SA H1SC 0.9801 . ?
C1SA C2SA 1.485(18) . ?
C1SB H1SD 0.9911 . ?
C1SB H1SE 0.9917 . ?
C1SB H1SF 0.9917 . ?
C1SB C2SB 1.476(19) . ?
C2SA H2SA 0.9900 . ?
C2SA H2SB 0.9900 . ?
C2SA C3SA 1.508(17) . ?
C2SB H2SC 0.9900 . ?
C2SB H2SD 0.9900 . ?
C2SB C3SB 1.478(19) . ?
C3SA H3SA 0.9900 . ?
C3SA H3SB 0.9900 . ?
C3SA C4SA 1.451(18) . ?
C3SB H3SC 0.9900 . ?
C3SB H3SD 0.9900 . ?
C3SB C4SB 1.507(19) . ?
C4SA H4SA 0.9900 . ?
C4SA H4SB 0.9900 . ?
C4SA C5SA 1.536(17) . ?
C4SB H4SC 0.9900 . ?
C4SB H4SD 0.9900 . ?
C4SB C5SB 1.510(19) . ?
C5SA H5SA 0.9845 . ?
C5SA H5SB 0.9845 . ?
C5SA H5SC 0.9845 . ?
C5SB H5SD 0.9807 . ?
C5SB H5SE 0.9807 . ?
C5SB H5SF 0.9807 . ?

loop_
_geom_torsion_atom_site_label_1
_geom_torsion_atom_site_label_2
_geom_torsion_atom_site_label_3
_geom_torsion_atom_site_label_4
_geom_torsion
_geom_torsion_site_symmetry_1
_geom_torsion_site_symmetry_2
_geom_torsion_site_symmetry_3
_geom_torsion_site_symmetry_4
_geom_torsion_publ_flag
Cu1 Cu2 N1B C1B 123.5(4) . . . . ?
Cu1 Cu4 N1A C1A -121.7(4) . . . . ?
Cu1 Cu4 N1D Cu3 3.0(2) . . . . ?
Cu1 Cu4 N1D C1D 128.6(3) . . . . ?
Cu1 N1A C1A C2A -63.9(5) . . . . ?
Cu1 N1A C1A C6A 114.7(4) . . . . ?
Cu1 N1B C1B C2B 45.5(5) . . . . ?
Cu1 N1B C1B C6B -134.8(4) . . . . ?
Cu2 Cu1 N1B C1B -122.6(4) . . . . ?
Cu2 Cu3 N1C C1C 114.8(4) . . . . ?
Cu2 Cu3 N1D Cu4 -3.6(2) . . . . ?
Cu2 Cu3 N1D C1D -127.5(3) . . . . ?
Cu2 N1B C1B C2B -62.7(5) . . . . ?
Cu2 N1B C1B C6B 117.0(4) . . . . ?
Cu2 N1C C1C C2C 67.1(5) . . . . ?
Cu2 N1C C1C C6C -112.6(5) . . . . ?
Cu3 Cu2 N1B Cu1 1.3(2) . . . . ?
Cu3 Cu2 N1B C1B 124.7(3) . . . . ?
Cu3 Cu4 N1A Cu1 -3.9(2) . . . . ?
Cu3 Cu4 N1A C1A -125.6(3) . . . . ?
Cu3 Cu4 N1D C1D 125.6(4) . . . . ?
Cu3 N1C C1C C2C -35.6(6) . . . . ?
Cu3 N1C C1C C6C 144.7(4) . . . . ?
Cu3 N1D C1D C2D 71.6(6) . . . . ?
Cu3 N1D C1D C6D -106.9(5) . . . . ?
Cu4 Cu1 N1B Cu2 -1.8(2) . . . . ?
Cu4 Cu1 N1B C1B -124.4(3) . . . . ?
Cu4 Cu3 N1C Cu2 0.5(2) . . . . ?
Cu4 Cu3 N1C C1C 115.2(3) . . . . ?
Cu4 Cu3 N1D C1D -123.9(4) . . . . ?
Cu4 N1A C1A C2A 44.5(6) . . . . ?
Cu4 N1A C1A C6A -136.9(4) . . . . ?
Cu4 N1D C1D C2D -40.8(6) . . . . ?
Cu4 N1D C1D C6D 140.7(4) . . . . ?
O00B C3D C4D C5D -174.4(5) . . . . ?
O00B C8D C9D C10D -86.2(5) . . . . ?
O00B C8D C9D C14D 91.4(5) . . . . ?
O00F C10A C11A C12A -178.3(4) . . . . ?
O00F C10A C11A C16D 3.0(7) . . . . ?
O1A C3A C4A C5A 179.6(5) . . . . ?
O1A C8A C9A C10A -84.4(6) . . . . ?
O1A C8A C9A C14A 94.7(6) . . . . ?
O1B C3B C4B C5B 179.5(4) . . . . ?
O1B C8B C9B C10B -94.4(5) . . . . ?
O1B C8B C9B C14B 84.6(5) . . . . ?
O1C C3C C4C C5C -176.7(5) . . . . ?
O1C C8C C9C C10C -91.4(5) . . . . ?
O1C C8C C9C C14C 89.6(5) . . . . ?
O3A C10B C11B C12B -177.8(4) . . . . ?
O3A C10B C11B C16A 5.9(7) . . . . ?
O3B C10C C11C C12C 179.3(4) . . . . ?
O3B C10C C11C C16B 3.2(6) . . . . ?
O3C C10D C11D C12D -178.3(4) . . . . ?
O3C C10D C11D C16C 4.0(6) . . . . ?
N1A C1A C2A C3A 178.8(4) . . . . ?
N1A C1A C6A C5A -179.1(5) . . . . ?
N1A C1A C6A C7A -1.1(7) . . . . ?
N1B C1B C2B C3B -179.9(4) . . . . ?
N1B C1B C6B C5B -179.8(4) . . . . ?
N1B C1B C6B C7B -2.2(7) . . . . ?
N1C C1C C2C C3C 178.9(4) . . . . ?
N1C C1C C6C C5C -178.4(5) . . . . ?
N1C C1C C6C C7C -1.0(8) . . . . ?
N1D C1D C2D C3D 178.4(5) . . . . ?
N1D C1D C6D C5D -177.9(5) . . . . ?
N1D C1D C6D C7D 2.3(8) . . . . ?
C1A C2A C3A O1A -179.3(4) . . . . ?
C1A C2A C3A C4A -0.2(7) . . . . ?
C1B C2B C3B O1B 179.3(4) . . . . ?
C1B C2B C3B C4B 0.7(7) . . . . ?
C1C C2C C3C O1C 177.6(4) . . . . ?
C1C C2C C3C C4C 0.1(8) . . . . ?
C1D C2D C3D O00B 177.9(5) . . . . ?
C1D C2D C3D C4D -1.0(8) . . . . ?
C2A C1A C6A C5A -0.4(7) . . . . ?
C2A C1A C6A C7A 177.5(4) . . . . ?
C2A C3A C4A C5A 0.5(8) . . . . ?
C2B C1B C6B C5B 0.0(7) . . . . ?
C2B C1B C6B C7B 177.6(4) . . . . ?
C2B C3B C4B C5B -2.0(7) . . . . ?
C2C C1C C6C C5C 2.0(8) . . . . ?
C2C C1C C6C C7C 179.4(5) . . . . ?
C2C C3C C4C C5C 0.5(8) . . . . ?
C2D C1D C6D C5D 3.6(8) . . . . ?
C2D C1D C6D C7D -176.2(6) . . . . ?
C2D C3D C4D C5D 4.5(8) . . . . ?
C20C C21C C22C C23C -171.5(18) . . . . ?
C17D C18D C19D C20D 173.7(12) . . . . ?
C23D C22D C21D C20D 177.0(13) . . . . ?
C17E C18E C19E C20E 64(3) . . . . ?
C3A O1A C8A C9A -177.1(4) . . . . ?
C3A C4A C5A C6A -0.9(9) . . . . ?
C3B O1B C8B C9B -174.6(4) . . . . ?
C3B C4B C5B C6B 2.4(7) . . . . ?
C3C O1C C8C C9C 172.3(4) . . . . ?
C3C C4C C5C C6C 0.2(9) . . . . ?
C3D O00B C8D C9D 167.4(4) . . . . ?
C3D C4D C5D C6D -4.0(9) . . . . ?
C4A C5A C6A C1A 0.9(9) . . . . ?
C4A C5A C6A C7A -177.1(5) . . . . ?
C4B C5B C6B C1B -1.4(7) . . . . ?
C4B C5B C6B C7B -178.9(5) . . . . ?
C4C C5C C6C C1C -1.4(9) . . . . ?
C4C C5C C6C C7C -178.8(6) . . . . ?
C4D C5D C6D C1D -0.1(9) . . . . ?
C4D C5D C6D C7D 179.7(6) . . . . ?
C6A C1A C2A C3A 0.1(7) . . . . ?
C6B C1B C2B C3B 0.4(7) . . . . ?
C6C C1C C2C C3C -1.4(8) . . . . ?
C6D C1D C2D C3D -3.1(8) . . . . ?
C8A O1A C3A C2A -178.8(4) . . . . ?
C8A O1A C3A C4A 2.0(7) . . . . ?
C8A C9A C10A O00F -3.0(7) . . . . ?
C8A C9A C10A C11A 177.5(5) . . . . ?
C8A C9A C14A O2A 4.3(7) . . . . ?
C8A C9A C14A C13A -177.9(5) . . . . ?
C8B O1B C3B C2B -176.4(4) . . . . ?
C8B O1B C3B C4B 2.1(7) . . . . ?
C8B C9B C10B O3A -3.4(7) . . . . ?
C8B C9B C10B C11B 178.6(4) . . . . ?
C8B C9B C14B O2B 6.5(6) . . . . ?
C8B C9B C14B C13B 179.3(4) . . . . ?
C8C O1C C3C C2C 170.4(4) . . . . ?
C8C O1C C3C C4C -12.2(7) . . . . ?
C8C C9C C10C O3B 2.4(6) . . . . ?
C8C C9C C10C C11C -176.6(4) . . . . ?
C8C C9C C14C O2C -1.3(6) . . . . ?
C8C C9C C14C C13C 176.1(4) . . . . ?
C8D O00B C3D C2D 176.6(5) . . . . ?
C8D O00B C3D C4D -4.5(7) . . . . ?
C8D C9D C10D O3C -1.3(6) . . . . ?
C8D C9D C10D C11D -178.5(4) . . . . ?
C8D C9D C14D O00G 2.3(6) . . . . ?
C8D C9D C14D C13D 177.4(4) . . . . ?
C9A C10A C11A C12A 1.1(7) . . . . ?
C9A C10A C11A C16D -177.6(5) . . . . ?
C9B C10B C11B C12B 0.2(7) . . . . ?
C9B C10B C11B C16A -176.2(5) . . . . ?
C9C C10C C11C C12C -1.6(7) . . . . ?
C9C C10C C11C C16B -177.8(4) . . . . ?
C9D C10D C11D C12D -1.1(6) . . . . ?
C9D C10D C11D C16C -178.9(4) . . . . ?
C10A O00F C15D O00G 93.0(5) . . . . ?
C10A C9A C14A O2A -176.5(4) . . . . ?
C10A C9A C14A C13A 1.3(8) . . . . ?
C10A C11A C12A C13A -0.2(7) . . . . ?
C10A C11A C16D C17D -147.6(5) . . . . ?
C10A C11A C16D C17E -147.6(5) . . . . ?
C10A C11A C16D C13D 85.3(5) . . . . ?
C10B O3A C15A O2A 94.7(5) . . . . ?
C10B C9B C14B O2B -174.4(4) . . . . ?
C10B C9B C14B C13B -1.7(7) . . . . ?
C10B C11B C12B C13B 2.2(7) . . . . ?
C10B C11B C16A C13A 82.4(5) . . . . ?
C10B C11B C16A C17A -151.5(5) . . . . ?
C10C O3B C15B O2B 93.4(5) . . . . ?
C10C C9C C14C O2C 179.7(4) . . . . ?
C10C C9C C14C C13C -3.0(7) . . . . ?
C10C C11C C12C C13C 1.3(7) . . . . ?
C10C C11C C16B C13B 87.2(5) . . . . ?
C10C C11C C16B C17B -145.0(4) . . . . ?
C10D O3C C15C O2C 95.6(5) . . . . ?
C10D C9D C14D O00G 179.9(4) . . . . ?
C10D C9D C14D C13D -5.0(7) . . . . ?
C10D C11D C12D C13D -0.6(6) . . . . ?
C10D C11D C16C C13C 83.2(5) . . . . ?
C10D C11D C16C C17C -150.0(4) . . . . ?
C11A C12A C13A C14A -0.2(7) . . . . ?
C11A C12A C13A C16A -175.2(4) . . . . ?
C11B C12B C13B C14B -4.2(7) . . . . ?
C11B C12B C13B C16B -179.4(4) . . . . ?
C11B C16A C17A C18A 60.9(6) . . . . ?
C11C C12C C13C C14C -1.8(7) . . . . ?
C11C C12C C13C C16C -179.1(4) . . . . ?
C11C C16B C17B C18B 65.4(6) . . . . ?
C11D C12D C13D C14D -0.4(6) . . . . ?
C11D C12D C13D C16D -177.7(4) . . . . ?
C11D C16C C17C C18C 175.4(4) . . . . ?
C23E C22E C21E C20E 146(3) . . . . ?
C12A C11A C16D C17D 33.7(7) . . . . ?
C12A C11A C16D C17E 33.7(7) . . . . ?
C12A C11A C16D C13D -93.4(5) . . . . ?
C12A C13A C14A O2A 177.4(4) . . . . ?
C12A C13A C14A C9A -0.4(7) . . . . ?
C12A C13A C16A C11B 93.0(5) . . . . ?
C12A C13A C16A C17A -33.5(6) . . . . ?
C12B C11B C16A C13A -93.7(5) . . . . ?
C12B C11B C16A C17A 32.4(7) . . . . ?
C12B C13B C14B O2B 176.5(4) . . . . ?
C12B C13B C14B C9B 3.8(7) . . . . ?
C12B C13B C16B C11C 91.7(5) . . . . ?
C12B C13B C16B C17B -35.4(6) . . . . ?
C12C C11C C16B C13B -88.8(5) . . . . ?
C12C C11C C16B C17B 39.0(6) . . . . ?
C12C C13C C14C O2C 179.9(4) . . . . ?
C12C C13C C14C C9C 2.7(7) . . . . ?
C12C C13C C16C C11D 93.5(5) . . . . ?
C12C C13C C16C C17C -33.5(6) . . . . ?
C12D C11D C16C C13C -94.4(5) . . . . ?
C12D C11D C16C C17C 32.4(6) . . . . ?
C12D C13D C14D O00G 178.3(4) . . . . ?
C12D C13D C14D C9D 3.3(7) . . . . ?
C12D C13D C16D C17D -36.4(7) . . . . ?
C12D C13D C16D C17E -36.4(7) . . . . ?
C12D C13D C16D C11A 92.2(5) . . . . ?
C20G C21G C22G C23G -179.4(19) . . . . ?
C13A C16A C17A C18A -175.0(4) . . . . ?
C13B C16B C17B C18B -170.8(4) . . . . ?
C13C C16C C17C C18C -60.0(5) . . . . ?
C14A O2A C15A O3A -95.7(5) . . . . ?
C14A C9A C10A O00F 177.8(4) . . . . ?
C14A C9A C10A C11A -1.6(7) . . . . ?
C14A C13A C16A C11B -81.8(6) . . . . ?
C14A C13A C16A C17A 151.6(5) . . . . ?
C14B O2B C15B O3B -93.9(5) . . . . ?
C14B C9B C10B O3A 177.6(4) . . . . ?
C14B C9B C10B C11B -0.4(7) . . . . ?
C14B C13B C16B C11C -83.4(5) . . . . ?
C14B C13B C16B C17B 149.6(4) . . . . ?
C14C O2C C15C O3C -95.7(4) . . . . ?
C14C C9C C10C O3B -178.5(4) . . . . ?
C14C C9C C10C C11C 2.4(7) . . . . ?
C14C C13C C16C C11D -83.7(5) . . . . ?
C14C C13C C16C C17C 149.2(4) . . . . ?
C14D O00G C15D O00F -92.4(5) . . . . ?
C14D C9D C10D O3C -178.9(4) . . . . ?
C14D C9D C10D C11D 3.8(6) . . . . ?
C14D C13D C16D C17D 146.3(5) . . . . ?
C14D C13D C16D C17E 146.3(5) . . . . ?
C14D C13D C16D C11A -85.0(5) . . . . ?
C15A O2A C14A C9A -97.1(6) . . . . ?
C15A O2A C14A C13A 85.0(6) . . . . ?
C15A O3A C10B C9B 99.0(5) . . . . ?
C15A O3A C10B C11B -82.9(6) . . . . ?
C15B O2B C14B C9B -102.6(5) . . . . ?
C15B O2B C14B C13B 84.5(5) . . . . ?
C15B O3B C10C C9C 99.0(5) . . . . ?
C15B O3B C10C C11C -81.9(5) . . . . ?
C15C O2C C14C C9C -100.7(5) . . . . ?
C15C O2C C14C C13C 81.9(5) . . . . ?
C15C O3C C10D C9D 101.0(5) . . . . ?
C15C O3C C10D C11D -81.7(5) . . . . ?
C15D O00F C10A C9A 98.6(5) . . . . ?
C15D O00F C10A C11A -82.0(6) . . . . ?
C15D O00G C14D C9D -101.8(5) . . . . ?
C15D O00G C14D C13D 83.0(5) . . . . ?
C16A C11B C12B C13B 178.6(4) . . . . ?
C16A C13A C14A O2A -7.6(7) . . . . ?
C16A C13A C14A C9A 174.7(5) . . . . ?
C16A C17A C18A C19A -172.0(5) . . . . ?
C16B C11C C12C C13C 177.3(4) . . . . ?
C16B C13B C14B O2B -8.1(6) . . . . ?
C16B C13B C14B C9B 179.2(4) . . . . ?
C16B C17B C18B C19B 178.0(5) . . . . ?
C16C C11D C12D C13D 177.1(4) . . . . ?
C16C C13C C14C O2C -2.8(7) . . . . ?
C16C C13C C14C C9C 180.0(4) . . . . ?
C16C C17C C18C C19C -177.8(5) . . . . ?
C16D C17D C18D C19D 175.9(8) . . . . ?
C16D C17E C18E C19E 163.7(13) . . . . ?
C16D C11A C12A C13A 178.5(4) . . . . ?
C16D C13D C14D O00G -4.4(6) . . . . ?
C16D C13D C14D C9D -179.3(4) . . . . ?
C17A C18A C19A C20A -177.9(5) . . . . ?
C17B C18B C19B C20B -174.1(7) . . . . ?
C17C C18C C19C C20C -174.2(6) . . . . ?
C17C C18C C19C C20G -174.2(6) . . . . ?
C18A C19A C20A C21A 172.3(5) . . . . ?
C18B C19B C20B C21B 69.2(10) . . . . ?
C18D C17D C16D C11A 72.9(8) . . . . ?
C18D C17D C16D C13D -163.5(6) . . . . ?
C18D C19D C20D C21D 177.6(13) . . . . ?
C18E C17E C16D C11A 163.3(12) . . . . ?
C18E C17E C16D C13D -73.1(13) . . . . ?
C18E C19E C20E C21E -172(3) . . . . ?
C19A C20A C21A C22A -173.5(6) . . . . ?
C19B C20B C21B C22B 173.5(8) . . . . ?
C19C C20C C21C C22C -180.0(13) . . . . ?
C19C C20G C21G C22G 169.0(14) . . . . ?
C19D C20D C21D C22D 67(2) . . . . ?
C19E C20E C21E C22E -147(3) . . . . ?
C20A C21A C22A C23A 174.4(6) . . . . ?
C20B C21B C22B C23B 175.6(9) . . . . ?
C21C C20C C19C C18C 156.1(11) . . . . ?
C21G C20G C19C C18C -173.5(10) . . . . ?
O1S C1S C2S C3S 37(3) . . . . ?
C1S O1S C4S C3S -2(3) . . . . ?
C1S C2S C3S C4S -36(3) . . . . ?
C2S C3S C4S O1S 25(3) . . . . ?
C4S O1S C1S C2S -23(3) . . . . ?
O1T C1T C2T C3T -46(3) . . . . ?
C1T O1T C4T C3T -16(5) . . . . ?
C1T C2T C3T C4T 37(4) . . . . ?
C2T C3T C4T O1T -15(5) . . . . ?
C4T O1T C1T C2T 39(4) . . . . ?
C1SA C2SA C3SA C4SA -65(4) . . . . ?
C1SB C2SB C3SB C4SB 169(5) . . . . ?
C2SA C3SA C4SA C5SA -165(2) . . . . ?
C2SB C3SB C4SB C5SB -57(6) . . . . ?

loop_
_smtbx_masks_void_nr
_smtbx_masks_void_average_x
_smtbx_masks_void_average_y
_smtbx_masks_void_average_z
_smtbx_masks_void_volume
_smtbx_masks_void_count_electrons
_smtbx_masks_void_content
1 0.000 0.000 -0.221 3905.6 536.4 ?
2 -0.026 0.220 0.100 98.7 0.0 ?
3 0.026 0.780 0.900 98.7 0.0 ?
4 0.087 0.641 0.566 98.7 0.0 ?
5 0.113 0.421 0.767 98.7 0.0 ?
6 0.333 0.667 -0.152 3905.6 536.4 ?
7 0.220 0.246 0.900 98.7 0.0 ?
8 0.246 0.026 0.100 98.7 0.0 ?
9 0.307 0.887 0.767 98.7 0.0 ?
10 0.359 0.447 0.566 98.7 0.0 ?
11 0.421 0.307 0.233 98.7 0.0 ?
12 0.447 0.087 0.434 98.7 0.0 ?
13 0.667 0.333 -0.485 3905.6 536.4 ?
14 0.553 0.913 0.566 98.7 0.0 ?
15 0.579 0.693 0.767 98.7 0.0 ?
16 0.641 0.553 0.434 98.7 0.0 ?
17 0.693 0.113 0.233 98.7 0.0 ?
18 0.754 0.974 0.900 98.7 0.0 ?
19 0.780 0.754 0.100 98.7 0.0 ?
20 0.887 0.579 0.233 98.7 0.0 ?
21 0.913 0.359 0.434 98.7 0.0 ?
